data_4334554
loop_
_publ_author_name
'Partha Pratim Jana'
'Ryan Henderson'
'Bernd Harbrecht'
'Sven Lidin'

_publ_contact_author_address
;
CAS Chemical Centre
P O B 124
221 00 Lund
Sweden
;
_publ_contact_author_email Partha.Jana@polymat.lth.se
_publ_contact_author_name 'Patha Pratim Jana'
_publ_section_title
;
 Site Preference and Ordering Induced by Au Substitution in the \g-Brass
 Related Complex Au-Cr-Zn Phases
;
_journal_name_full 'Inorganic Chemistry'
_journal_page_first 4812
_journal_page_last 4818
_journal_paper_doi 10.1021/ic302244e
_journal_volume 52
_journal_year 2013
_chemical_formula_sum 'Au3.26 Cr5.74 Zn91.57'
_chemical_formula_weight 6926.69
_chemical_name_systematic
;
 ?
;
_space_group_IT_number 216
_symmetry_cell_setting cubic
_symmetry_space_group_name_Hall 'F -4 2 3'
_symmetry_space_group_name_H-M 'F -4 3 m'
_atom_sites_solution_hydrogens geom
_atom_sites_solution_primary direct
_atom_sites_solution_secondary difmap
_audit_creation_method SHELXL-97
_audit_update_record
;
2012-09-20 # Formatted by publCIF
;
_cell_angle_alpha 90.00
_cell_angle_beta 90.00
_cell_angle_gamma 90.00
_cell_formula_units_Z 4
_cell_length_a 18.314(2)
_cell_length_b 18.314(2)
_cell_length_c 18.314(2)
_cell_measurement_temperature 293(2)
_cell_volume 6142.6(12)
_computing_cell_refinement 'IPDS software'
_computing_data_collection 'IPDS software'
_computing_data_reduction 'IPDS software/X-RED'
_computing_structure_refinement 'SHELXL-97 (Sheldrick, 1997)'
_computing_structure_solution 'direct methods,SHELXS-97'
_diffrn_ambient_temperature 293(2)
_diffrn_measured_fraction_theta_full 0.994
_diffrn_measured_fraction_theta_max 0.994
_diffrn_measurement_device_type IPDS(Stoe&Cie.)
_diffrn_radiation_monochromator graphite
_diffrn_radiation_source 'fine-focus sealed tube'
_diffrn_radiation_type MoK\a
_diffrn_radiation_wavelength 0.71073
_diffrn_reflns_av_R_equivalents 0.0993
_diffrn_reflns_av_sigmaI/netI 0.0307
_diffrn_reflns_limit_h_max 25
_diffrn_reflns_limit_h_min -27
_diffrn_reflns_limit_k_max 26
_diffrn_reflns_limit_k_min -26
_diffrn_reflns_limit_l_max 27
_diffrn_reflns_limit_l_min -27
_diffrn_reflns_number 22248
_diffrn_reflns_theta_full 32.91
_diffrn_reflns_theta_max 32.91
_diffrn_reflns_theta_min 3.69
_exptl_absorpt_coefficient_mu 43.657
_exptl_absorpt_correction_type numerical
_exptl_absorpt_process_details X-SHAPE
_exptl_crystal_density_diffrn 7.490
_exptl_crystal_F_000 12570
_exptl_crystal_size_max 0.08
_exptl_crystal_size_mid 0.05
_exptl_crystal_size_min 0.04
_refine_diff_density_max 2.469
_refine_diff_density_min -1.753
_refine_diff_density_rms 0.397
_refine_ls_abs_structure_details 'Flack H D (1983), Acta Cryst. A39, 876-881'
_refine_ls_abs_structure_Flack 0.00(2)
_refine_ls_extinction_coef 0.000238(18)
_refine_ls_extinction_expression Fc^*^=kFc[1+0.001xFc^2^\l^3^/sin(2\q)]^-1/4^
_refine_ls_extinction_method SHELXL
_refine_ls_goodness_of_fit_ref 1.090
_refine_ls_hydrogen_treatment mixed
_refine_ls_matrix_type full
_refine_ls_number_parameters 80
_refine_ls_number_reflns 1186
_refine_ls_number_restraints 0
_refine_ls_restrained_S_all 1.090
_refine_ls_R_factor_all 0.0451
_refine_ls_R_factor_gt 0.0418
_refine_ls_shift/su_max 0.001
_refine_ls_shift/su_mean 0.000
_refine_ls_structure_factor_coef Fsqd
_refine_ls_weighting_details 'calc w=1/[\s^2^(Fo^2^)+(0.0554P)^2^+431.4415P] where P=(Fo^2^+2Fc^2^)/3'
_refine_ls_weighting_scheme calc
_refine_ls_wR_factor_gt 0.1062
_refine_ls_wR_factor_ref 0.1082
_reflns_number_gt 1092
_reflns_number_total 1186
_reflns_threshold_expression >2sigma(I)
_cod_data_source_file ic302244e_si_001_04.cif
_cod_data_source_block III
_cod_original_sg_symbol_Hall 'F -4;2;3'
_cod_database_code 4334554

loop_
_symmetry_equiv_pos_as_xyz
'x, y, z'
'-x, -y, z'
'-x, y, -z'
'x, -y, -z'
'z, x, y'
'z, -x, -y'
'-z, -x, y'
'-z, x, -y'
'y, z, x'
'-y, z, -x'
'y, -z, -x'
'-y, -z, x'
'y, x, z'
'-y, -x, z'
'y, -x, -z'
'-y, x, -z'
'x, z, y'
'-x, z, -y'
'-x, -z, y'
'x, -z, -y'
'z, y, x'
'z, -y, -x'
'-z, y, -x'
'-z, -y, x'
'x, y+1/2, z+1/2'
'-x, -y+1/2, z+1/2'
'-x, y+1/2, -z+1/2'
'x, -y+1/2, -z+1/2'
'z, x+1/2, y+1/2'
'z, -x+1/2, -y+1/2'
'-z, -x+1/2, y+1/2'
'-z, x+1/2, -y+1/2'
'y, z+1/2, x+1/2'
'-y, z+1/2, -x+1/2'
'y, -z+1/2, -x+1/2'
'-y, -z+1/2, x+1/2'
'y, x+1/2, z+1/2'
'-y, -x+1/2, z+1/2'
'y, -x+1/2, -z+1/2'
'-y, x+1/2, -z+1/2'
'x, z+1/2, y+1/2'
'-x, z+1/2, -y+1/2'
'-x, -z+1/2, y+1/2'
'x, -z+1/2, -y+1/2'
'z, y+1/2, x+1/2'
'z, -y+1/2, -x+1/2'
'-z, y+1/2, -x+1/2'
'-z, -y+1/2, x+1/2'
'x+1/2, y, z+1/2'
'-x+1/2, -y, z+1/2'
'-x+1/2, y, -z+1/2'
'x+1/2, -y, -z+1/2'
'z+1/2, x, y+1/2'
'z+1/2, -x, -y+1/2'
'-z+1/2, -x, y+1/2'
'-z+1/2, x, -y+1/2'
'y+1/2, z, x+1/2'
'-y+1/2, z, -x+1/2'
'y+1/2, -z, -x+1/2'
'-y+1/2, -z, x+1/2'
'y+1/2, x, z+1/2'
'-y+1/2, -x, z+1/2'
'y+1/2, -x, -z+1/2'
'-y+1/2, x, -z+1/2'
'x+1/2, z, y+1/2'
'-x+1/2, z, -y+1/2'
'-x+1/2, -z, y+1/2'
'x+1/2, -z, -y+1/2'
'z+1/2, y, x+1/2'
'z+1/2, -y, -x+1/2'
'-z+1/2, y, -x+1/2'
'-z+1/2, -y, x+1/2'
'x+1/2, y+1/2, z'
'-x+1/2, -y+1/2, z'
'-x+1/2, y+1/2, -z'
'x+1/2, -y+1/2, -z'
'z+1/2, x+1/2, y'
'z+1/2, -x+1/2, -y'
'-z+1/2, -x+1/2, y'
'-z+1/2, x+1/2, -y'
'y+1/2, z+1/2, x'
'-y+1/2, z+1/2, -x'
'y+1/2, -z+1/2, -x'
'-y+1/2, -z+1/2, x'
'y+1/2, x+1/2, z'
'-y+1/2, -x+1/2, z'
'y+1/2, -x+1/2, -z'
'-y+1/2, x+1/2, -z'
'x+1/2, z+1/2, y'
'-x+1/2, z+1/2, -y'
'-x+1/2, -z+1/2, y'
'x+1/2, -z+1/2, -y'
'z+1/2, y+1/2, x'
'z+1/2, -y+1/2, -x'
'-z+1/2, y+1/2, -x'
'-z+1/2, -y+1/2, x'

loop_
_atom_site_label
_atom_site_type_symbol
_atom_site_fract_x
_atom_site_fract_y
_atom_site_fract_z
_atom_site_U_iso_or_equiv
_atom_site_adp_type
_atom_site_occupancy
_atom_site_symmetry_multiplicity
_atom_site_calc_flag
_atom_site_refinement_flags
Zn10 Zn 0.0000 0.0000 0.0000 0.022(3) Uani 0.73(4) 24 d SP
Zn11 Zn 0.0551(4) 0.0551(4) 0.0551(4) 0.025(3) Uani 0.283(16) 6 d SP
Au12 Au 0.91353(3) 0.91353(3) 0.91353(3) 0.0162(3) Uani 0.815(9) 6 d SP
Cr12 Cr 0.91353(3) 0.91353(3) 0.91353(3) 0.0162(3) Uani 0.185(9) 6 d SP
Zn13 Zn 0.1615(3) 0.0000 0.0000 0.0412(8) Uani 1 4 d S
Zn15 Zn 0.15514(9) 0.15514(9) 0.02334(10) 0.0279(4) Uani 1 2 d S
Cr42 Cr 0.64850(11) 0.64850(11) 0.64850(11) 0.0127(5) Uani 1 6 d S
Zn43 Zn 0.64309(12) 0.2500 0.2500 0.0189(4) Uani 1 4 d S
Zn45 Zn 0.10624(7) 0.10624(7) 0.77537(9) 0.0241(4) Uani 1 2 d S
Zn30 Zn 0.5000 0.5000 0.5000 0.0264(12) Uani 1 24 d S
Zn32 Zn 0.41206(9) 0.41206(9) 0.41206(9) 0.0223(5) Uani 1 6 d S
Zn34 Zn 0.04832(6) 0.04832(6) 0.65216(10) 0.0222(4) Uani 1 2 d S
Zn35 Zn 0.19117(7) 0.19117(7) 0.51656(10) 0.0240(4) Uani 1 2 d S
Cr20 Cr 0.2500 0.2500 0.2500 0.0124(10) Uani 1 24 d S
Zn21 Zn 0.3211(3) 0.3489(4) 0.3211(3) 0.032(3) Uani 0.243(9) 2 d SP
Zn22 Zn 0.16599(10) 0.16599(10) 0.16599(10) 0.0279(11) Uani 0.937(18) 6 d SP
Zn23 Zn 0.0937(4) 0.2500 0.2500 0.031(3) Uiso 0.45(3) 4 d SP
Zn24 Zn 0.2231(5) 0.2231(5) 0.3916(5) 0.034(3) Uiso 0.228(12) 2 d SP
Zn26 Zn 0.1112(15) 0.2733(12) 0.2733(12) 0.014(9) Uiso 0.053(11) 2 d SP
Zn25 Zn 0.07468(10) 0.07468(10) 0.26503(11) 0.0329(5) Uani 1 2 d S

loop_
_atom_site_aniso_label
_atom_site_aniso_U_11
_atom_site_aniso_U_22
_atom_site_aniso_U_33
_atom_site_aniso_U_23
_atom_site_aniso_U_13
_atom_site_aniso_U_12
Zn10 0.022(3) 0.022(3) 0.022(3) 0.000 0.000 0.000
Zn11 0.025(3) 0.025(3) 0.025(3) 0.012(2) 0.012(2) 0.012(2)
Au12 0.0162(3) 0.0162(3) 0.0162(3) -0.00051(18) -0.00051(18) -0.00051(18)
Cr12 0.0162(3) 0.0162(3) 0.0162(3) -0.00051(18) -0.00051(18) -0.00051(18)
Zn13 0.076(2) 0.0241(8) 0.0241(8) 0.0066(10) 0.000 0.000
Zn15 0.0298(6) 0.0298(6) 0.0242(8) -0.0092(5) -0.0092(5) 0.0088(7)
Cr42 0.0127(5) 0.0127(5) 0.0127(5) 0.0000(6) 0.0000(6) 0.0000(6)
Zn43 0.0211(10) 0.0179(6) 0.0179(6) -0.0052(7) 0.000 0.000
Zn45 0.0287(6) 0.0287(6) 0.0149(7) 0.0033(4) 0.0033(4) 0.0015(6)
Zn30 0.0264(12) 0.0264(12) 0.0264(12) 0.000 0.000 0.000
Zn32 0.0223(5) 0.0223(5) 0.0223(5) 0.0008(6) 0.0008(6) 0.0008(6)
Zn34 0.0191(4) 0.0191(4) 0.0284(8) 0.0004(4) 0.0004(4) -0.0051(5)
Zn35 0.0239(5) 0.0239(5) 0.0244(8) 0.0012(4) 0.0012(4) 0.0015(6)
Cr20 0.0124(10) 0.0124(10) 0.0124(10) 0.000 0.000 0.000
Zn21 0.030(3) 0.034(4) 0.030(3) -0.016(2) 0.003(2) -0.016(2)
Zn22 0.0279(11) 0.0279(11) 0.0279(11) -0.0047(7) -0.0047(7) -0.0047(7)
Zn25 0.0387(7) 0.0387(7) 0.0214(8) 0.0067(5) 0.0067(5) 0.0145(8)

loop_
_atom_type_symbol
_atom_type_description
_atom_type_scat_dispersion_real
_atom_type_scat_dispersion_imag
_atom_type_scat_source
Zn Zn 0.2839 1.4301 'International Tables Vol C Tables 4.2.6.8 and 6.1.1.4'
Cr Cr 0.3209 0.6236 'International Tables Vol C Tables 4.2.6.8 and 6.1.1.4'
Au Au -2.0133 8.8022 'International Tables Vol C Tables 4.2.6.8 and 6.1.1.4'

loop_
_geom_angle_atom_site_label_1
_geom_angle_atom_site_label_2
_geom_angle_atom_site_label_3
_geom_angle
_geom_angle_site_symmetry_1
_geom_angle_site_symmetry_3
Zn11 Zn10 Zn11 109.5 4 3
Zn11 Zn10 Zn11 109.5 4 2
Zn11 Zn10 Zn11 109.5 3 2
Zn11 Zn10 Zn11 109.5 4 .
Zn11 Zn10 Zn11 109.5 3 .
Zn11 Zn10 Zn11 109.5 2 .
Zn11 Zn10 Cr12 70.5 4 1_444
Zn11 Zn10 Cr12 70.5 3 1_444
Zn11 Zn10 Cr12 70.5 2 1_444
Zn11 Zn10 Cr12 180.0(6) . 1_444
Zn11 Zn10 Au12 70.5 4 1_444
Zn11 Zn10 Au12 70.5 3 1_444
Zn11 Zn10 Au12 70.5 2 1_444
Zn11 Zn10 Au12 180.0(6) . 1_444
Cr12 Zn10 Au12 0.00(5) 1_444 1_444
Zn11 Zn10 Cr12 180.0(6) 4 4_466
Zn11 Zn10 Cr12 70.5 3 4_466
Zn11 Zn10 Cr12 70.5 2 4_466
Zn11 Zn10 Cr12 70.5 . 4_466
Cr12 Zn10 Cr12 109.5 1_444 4_466
Au12 Zn10 Cr12 109.5 1_444 4_466
Zn11 Zn10 Au12 70.5 4 2_664
Zn11 Zn10 Au12 70.5 3 2_664
Zn11 Zn10 Au12 180.0(6) 2 2_664
Zn11 Zn10 Au12 70.5 . 2_664
Cr12 Zn10 Au12 109.5 1_444 2_664
Au12 Zn10 Au12 109.5 1_444 2_664
Cr12 Zn10 Au12 109.5 4_466 2_664
Zn11 Zn10 Au12 70.5 4 3_646
Zn11 Zn10 Au12 180.0(6) 3 3_646
Zn11 Zn10 Au12 70.5 2 3_646
Zn11 Zn10 Au12 70.5 . 3_646
Cr12 Zn10 Au12 109.5 1_444 3_646
Au12 Zn10 Au12 109.5 1_444 3_646
Cr12 Zn10 Au12 109.5 4_466 3_646
Au12 Zn10 Au12 109.5 2_664 3_646
Zn11 Zn10 Au12 180.0(6) 4 4_466
Zn11 Zn10 Au12 70.5 3 4_466
Zn11 Zn10 Au12 70.5 2 4_466
Zn11 Zn10 Au12 70.5 . 4_466
Cr12 Zn10 Au12 109.5 1_444 4_466
Au12 Zn10 Au12 109.5 1_444 4_466
Cr12 Zn10 Au12 0.00(5) 4_466 4_466
Au12 Zn10 Au12 109.5 2_664 4_466
Au12 Zn10 Au12 109.5 3_646 4_466
Zn11 Zn10 Cr12 70.5 4 3_646
Zn11 Zn10 Cr12 180.0(6) 3 3_646
Zn11 Zn10 Cr12 70.5 2 3_646
Zn11 Zn10 Cr12 70.5 . 3_646
Cr12 Zn10 Cr12 109.5 1_444 3_646
Au12 Zn10 Cr12 109.5 1_444 3_646
Cr12 Zn10 Cr12 109.5 4_466 3_646
Au12 Zn10 Cr12 109.5 2_664 3_646
Au12 Zn10 Cr12 0.00(5) 3_646 3_646
Au12 Zn10 Cr12 109.5 4_466 3_646
Zn11 Zn10 Cr12 70.5 4 2_664
Zn11 Zn10 Cr12 70.5 3 2_664
Zn11 Zn10 Cr12 180.0(6) 2 2_664
Zn11 Zn10 Cr12 70.5 . 2_664
Cr12 Zn10 Cr12 109.5 1_444 2_664
Au12 Zn10 Cr12 109.5 1_444 2_664
Cr12 Zn10 Cr12 109.5 4_466 2_664
Au12 Zn10 Cr12 0.00(5) 2_664 2_664
Au12 Zn10 Cr12 109.5 3_646 2_664
Au12 Zn10 Cr12 109.5 4_466 2_664
Cr12 Zn10 Cr12 109.5 3_646 2_664
Zn10 Zn11 Zn13 89.0(3) . .
Zn10 Zn11 Zn13 89.0(3) . 9
Zn13 Zn11 Zn13 119.972(18) . 9
Zn10 Zn11 Zn13 89.0(3) . 5
Zn13 Zn11 Zn13 119.972(18) . 5
Zn13 Zn11 Zn13 119.972(18) 9 5
Zn10 Zn11 Zn15 132.1(2) . .
Zn13 Zn11 Zn15 68.91(15) . .
Zn13 Zn11 Zn15 138.9(5) 9 .
Zn13 Zn11 Zn15 68.91(15) 5 .
Zn10 Zn11 Zn15 132.1(2) . 9
Zn13 Zn11 Zn15 68.91(15) . 9
Zn13 Zn11 Zn15 68.91(15) 9 9
Zn13 Zn11 Zn15 138.9(5) 5 9
Zn15 Zn11 Zn15 80.0(3) . 9
Zn10 Zn11 Zn15 132.1(2) . 5
Zn13 Zn11 Zn15 138.9(5) . 5
Zn13 Zn11 Zn15 68.91(15) 9 5
Zn13 Zn11 Zn15 68.91(15) 5 5
Zn15 Zn11 Zn15 80.0(3) . 5
Zn15 Zn11 Zn15 80.0(3) 9 5
Zn10 Zn11 Cr12 72.1(3) . 4_466
Zn13 Zn11 Cr12 161.2(6) . 4_466
Zn13 Zn11 Cr12 61.25(7) 9 4_466
Zn13 Zn11 Cr12 61.25(7) 5 4_466
Zn15 Zn11 Cr12 123.97(19) . 4_466
Zn15 Zn11 Cr12 123.97(19) 9 4_466
Zn15 Zn11 Cr12 59.95(7) 5 4_466
Zn10 Zn11 Au12 72.1(3) . 3_646
Zn13 Zn11 Au12 61.25(7) . 3_646
Zn13 Zn11 Au12 61.25(7) 9 3_646
Zn13 Zn11 Au12 161.2(6) 5 3_646
Zn15 Zn11 Au12 123.97(19) . 3_646
Zn15 Zn11 Au12 59.95(7) 9 3_646
Zn15 Zn11 Au12 123.97(19) 5 3_646
Cr12 Zn11 Au12 111.0(2) 4_466 3_646
Zn10 Zn11 Au12 72.1(3) . 4_466
Zn13 Zn11 Au12 161.2(6) . 4_466
Zn13 Zn11 Au12 61.25(7) 9 4_466
Zn13 Zn11 Au12 61.25(7) 5 4_466
Zn15 Zn11 Au12 123.97(19) . 4_466
Zn15 Zn11 Au12 123.97(19) 9 4_466
Zn15 Zn11 Au12 59.95(7) 5 4_466
Cr12 Zn11 Au12 0.00(3) 4_466 4_466
Au12 Zn11 Au12 111.0(2) 3_646 4_466
Zn10 Zn11 Cr12 72.1(3) . 3_646
Zn13 Zn11 Cr12 61.25(7) . 3_646
Zn13 Zn11 Cr12 61.25(7) 9 3_646
Zn13 Zn11 Cr12 161.2(6) 5 3_646
Zn15 Zn11 Cr12 123.97(19) . 3_646
Zn15 Zn11 Cr12 59.95(7) 9 3_646
Zn15 Zn11 Cr12 123.97(19) 5 3_646
Cr12 Zn11 Cr12 111.0(2) 4_466 3_646
Au12 Zn11 Cr12 0.00(5) 3_646 3_646
Au12 Zn11 Cr12 111.0(2) 4_466 3_646
Zn10 Zn11 Au12 72.1(3) . 2_664
Zn13 Zn11 Au12 61.25(7) . 2_664
Zn13 Zn11 Au12 161.2(6) 9 2_664
Zn13 Zn11 Au12 61.25(7) 5 2_664
Zn15 Zn11 Au12 59.95(7) . 2_664
Zn15 Zn11 Au12 123.97(19) 9 2_664
Zn15 Zn11 Au12 123.97(19) 5 2_664
Cr12 Zn11 Au12 111.0(2) 4_466 2_664
Au12 Zn11 Au12 111.0(2) 3_646 2_664
Au12 Zn11 Au12 111.0(2) 4_466 2_664
Cr12 Zn11 Au12 111.0(2) 3_646 2_664
Zn45 Au12 Zn45 72.86(7) 10_656 6_566
Zn45 Au12 Zn45 72.86(7) 10_656 2_665
Zn45 Au12 Zn45 72.86(7) 6_566 2_665
Zn45 Au12 Zn13 127.01(6) 10_656 10_666
Zn45 Au12 Zn13 127.01(6) 6_566 10_666
Zn45 Au12 Zn13 69.92(10) 2_665 10_666
Zn45 Au12 Zn13 69.92(10) 10_656 6_666
Zn45 Au12 Zn13 127.01(6) 6_566 6_666
Zn45 Au12 Zn13 127.01(6) 2_665 6_666
Zn13 Au12 Zn13 105.49(10) 10_666 6_666
Zn45 Au12 Zn13 127.01(6) 10_656 2_666
Zn45 Au12 Zn13 69.92(10) 6_566 2_666
Zn45 Au12 Zn13 127.01(6) 2_665 2_666
Zn13 Au12 Zn13 105.49(10) 10_666 2_666
Zn13 Au12 Zn13 105.49(10) 6_666 2_666
Zn45 Au12 Zn15 127.07(7) 10_656 10_666
Zn45 Au12 Zn15 65.18(4) 6_566 10_666
Zn45 Au12 Zn15 65.18(4) 2_665 10_666
Zn13 Au12 Zn15 65.54(4) 10_666 10_666
Zn13 Au12 Zn15 163.02(11) 6_666 10_666
Zn13 Au12 Zn15 65.54(4) 2_666 10_666
Zn45 Au12 Zn15 65.18(4) 10_656 6_666
Zn45 Au12 Zn15 127.07(7) 6_566 6_666
Zn45 Au12 Zn15 65.18(4) 2_665 6_666
Zn13 Au12 Zn15 65.54(4) 10_666 6_666
Zn13 Au12 Zn15 65.54(4) 6_666 6_666
Zn13 Au12 Zn15 163.02(11) 2_666 6_666
Zn15 Au12 Zn15 118.84(2) 10_666 6_666
Zn45 Au12 Zn15 65.18(4) 10_656 2_666
Zn45 Au12 Zn15 65.18(4) 6_566 2_666
Zn45 Au12 Zn15 127.07(7) 2_665 2_666
Zn13 Au12 Zn15 163.02(11) 10_666 2_666
Zn13 Au12 Zn15 65.54(4) 6_666 2_666
Zn13 Au12 Zn15 65.54(4) 2_666 2_666
Zn15 Au12 Zn15 118.84(2) 10_666 2_666
Zn15 Au12 Zn15 118.84(2) 6_666 2_666
Zn45 Au12 Zn11 111.8(2) 10_656 2_666
Zn45 Au12 Zn11 111.8(2) 6_566 2_666
Zn45 Au12 Zn11 174.0(3) 2_665 2_666
Zn13 Au12 Zn11 104.1(3) 10_666 2_666
Zn13 Au12 Zn11 53.70(8) 6_666 2_666
Zn13 Au12 Zn11 53.70(8) 2_666 2_666
Zn15 Au12 Zn11 112.81(11) 10_666 2_666
Zn15 Au12 Zn11 112.81(11) 6_666 2_666
Zn15 Au12 Zn11 58.9(3) 2_666 2_666
Zn45 Au12 Zn11 111.8(2) 10_656 4_666
Zn45 Au12 Zn11 174.0(3) 6_566 4_666
Zn45 Au12 Zn11 111.8(2) 2_665 4_666
Zn13 Au12 Zn11 53.70(8) 10_666 4_666
Zn13 Au12 Zn11 53.70(8) 6_666 4_666
Zn13 Au12 Zn11 104.1(3) 2_666 4_666
Zn15 Au12 Zn11 112.81(11) 10_666 4_666
Zn15 Au12 Zn11 58.9(3) 6_666 4_666
Zn15 Au12 Zn11 112.81(11) 2_666 4_666
Zn11 Au12 Zn11 63.4(4) 2_666 4_666
Zn45 Au12 Zn11 174.0(3) 10_656 3_666
Zn45 Au12 Zn11 111.8(2) 6_566 3_666
Zn45 Au12 Zn11 111.8(2) 2_665 3_666
Zn13 Au12 Zn11 53.70(8) 10_666 3_666
Zn13 Au12 Zn11 104.1(3) 6_666 3_666
Zn13 Au12 Zn11 53.70(8) 2_666 3_666
Zn15 Au12 Zn11 58.9(3) 10_666 3_666
Zn15 Au12 Zn11 112.81(11) 6_666 3_666
Zn15 Au12 Zn11 112.81(11) 2_666 3_666
Zn11 Au12 Zn11 63.4(4) 2_666 3_666
Zn11 Au12 Zn11 63.4(4) 4_666 3_666
Zn11 Zn13 Zn11 72.4(6) 4 .
Zn11 Zn13 Cr12 65.05(13) 4 3_646
Zn11 Zn13 Cr12 65.05(13) . 3_646
Zn11 Zn13 Cr12 65.05(13) 4 2_664
Zn11 Zn13 Cr12 65.05(13) . 2_664
Cr12 Zn13 Cr12 116.95(17) 3_646 2_664
Zn11 Zn13 Au12 65.05(13) 4 3_646
Zn11 Zn13 Au12 65.05(13) . 3_646
Cr12 Zn13 Au12 0.000(17) 3_646 3_646
Cr12 Zn13 Au12 116.95(17) 2_664 3_646
Zn11 Zn13 Au12 65.05(13) 4 2_664
Zn11 Zn13 Au12 65.05(13) . 2_664
Cr12 Zn13 Au12 116.95(17) 3_646 2_664
Cr12 Zn13 Au12 0.000(17) 2_664 2_664
Au12 Zn13 Au12 116.95(17) 3_646 2_664
Zn11 Zn13 Zn25 170.7(3) 4 5
Zn11 Zn13 Zn25 98.2(3) . 5
Cr12 Zn13 Zn25 111.47(3) 3_646 5
Cr12 Zn13 Zn25 111.47(3) 2_664 5
Au12 Zn13 Zn25 111.47(3) 3_646 5
Au12 Zn13 Zn25 111.47(3) 2_664 5
Zn11 Zn13 Zn25 98.2(3) 4 6
Zn11 Zn13 Zn25 170.7(3) . 6
Cr12 Zn13 Zn25 111.47(3) 3_646 6
Cr12 Zn13 Zn25 111.47(3) 2_664 6
Au12 Zn13 Zn25 111.47(3) 3_646 6
Au12 Zn13 Zn25 111.47(3) 2_664 6
Zn25 Zn13 Zn25 91.13(16) 5 6
Zn11 Zn13 Zn15 59.5(2) 4 11
Zn11 Zn13 Zn15 116.3(3) . 11
Cr12 Zn13 Zn15 119.00(10) 3_646 11
Cr12 Zn13 Zn15 58.19(4) 2_664 11
Au12 Zn13 Zn15 119.00(10) 3_646 11
Au12 Zn13 Zn15 58.19(4) 2_664 11
Zn25 Zn13 Zn15 127.03(13) 5 11
Zn25 Zn13 Zn15 56.93(5) 6 11
Zn11 Zn13 Zn15 59.5(2) 4 4
Zn11 Zn13 Zn15 116.3(3) . 4
Cr12 Zn13 Zn15 58.19(4) 3_646 4
Cr12 Zn13 Zn15 119.00(10) 2_664 4
Au12 Zn13 Zn15 58.19(4) 3_646 4
Au12 Zn13 Zn15 119.00(10) 2_664 4
Zn25 Zn13 Zn15 127.03(13) 5 4
Zn25 Zn13 Zn15 56.93(5) 6 4
Zn15 Zn13 Zn15 72.82(8) 11 4
Zn11 Zn13 Zn15 116.3(3) 4 .
Zn11 Zn13 Zn15 59.5(2) . .
Cr12 Zn13 Zn15 119.00(10) 3_646 .
Cr12 Zn13 Zn15 58.19(4) 2_664 .
Au12 Zn13 Zn15 119.00(10) 3_646 .
Au12 Zn13 Zn15 58.19(4) 2_664 .
Zn25 Zn13 Zn15 56.93(5) 5 .
Zn25 Zn13 Zn15 127.03(13) 6 .
Zn15 Zn13 Zn15 106.99(8) 11 .
Zn15 Zn13 Zn15 175.4(2) 4 .
Zn11 Zn13 Zn15 116.3(3) 4 9
Zn11 Zn13 Zn15 59.5(2) . 9
Cr12 Zn13 Zn15 58.19(4) 3_646 9
Cr12 Zn13 Zn15 119.00(10) 2_664 9
Au12 Zn13 Zn15 58.19(4) 3_646 9
Au12 Zn13 Zn15 119.00(10) 2_664 9
Zn25 Zn13 Zn15 56.93(5) 5 9
Zn25 Zn13 Zn15 127.03(13) 6 9
Zn15 Zn13 Zn15 175.4(2) 11 9
Zn15 Zn13 Zn15 106.99(8) 4 9
Zn15 Zn13 Zn15 72.82(8) . 9
Zn26 Zn15 Zn22 42.9(7) 84 .
Zn26 Zn15 Zn11 126.4(8) 84 .
Zn22 Zn15 Zn11 83.5(2) . .
Zn26 Zn15 Zn25 70.17(15) 84 9
Zn22 Zn15 Zn25 68.53(6) . 9
Zn11 Zn15 Zn25 93.57(10) . 9
Zn26 Zn15 Zn25 70.17(15) 84 5
Zn22 Zn15 Zn25 68.53(6) . 5
Zn11 Zn15 Zn25 93.57(10) . 5
Zn25 Zn15 Zn25 135.26(13) 9 5
Zn26 Zn15 Au12 172.5(7) 84 2_664
Zn22 Zn15 Au12 144.65(11) . 2_664
Zn11 Zn15 Au12 61.2(2) . 2_664
Zn25 Zn15 Au12 111.03(7) 9 2_664
Zn25 Zn15 Au12 111.03(7) 5 2_664
Zn26 Zn15 Cr12 172.5(7) 84 2_664
Zn22 Zn15 Cr12 144.65(11) . 2_664
Zn11 Zn15 Cr12 61.2(2) . 2_664
Zn25 Zn15 Cr12 111.03(7) 9 2_664
Zn25 Zn15 Cr12 111.03(7) 5 2_664
Au12 Zn15 Cr12 0.00(2) 2_664 2_664
Zn26 Zn15 Zn23 13.3(7) 84 9
Zn22 Zn15 Zn23 56.19(16) . 9
Zn11 Zn15 Zn23 139.7(3) . 9
Zn25 Zn15 Zn23 73.12(8) 9 9
Zn25 Zn15 Zn23 73.12(8) 5 9
Au12 Zn15 Zn23 159.16(18) 2_664 9
Cr12 Zn15 Zn23 159.16(18) 2_664 9
Zn26 Zn15 Zn45 118.5(6) 84 8_655
Zn22 Zn15 Zn45 145.22(5) . 8_655
Zn11 Zn15 Zn45 105.95(18) . 8_655
Zn25 Zn15 Zn45 141.36(9) 9 8_655
Zn25 Zn15 Zn45 77.40(6) 5 8_655
Au12 Zn15 Zn45 55.66(5) 2_664 8_655
Cr12 Zn15 Zn45 55.66(5) 2_664 8_655
Zn23 Zn15 Zn45 107.76(14) 9 8_655
Zn26 Zn15 Zn45 118.5(6) 84 11_565
Zn22 Zn15 Zn45 145.22(5) . 11_565
Zn11 Zn15 Zn45 105.95(18) . 11_565
Zn25 Zn15 Zn45 77.40(6) 9 11_565
Zn25 Zn15 Zn45 141.36(9) 5 11_565
Au12 Zn15 Zn45 55.66(5) 2_664 11_565
Cr12 Zn15 Zn45 55.66(5) 2_664 11_565
Zn23 Zn15 Zn45 107.76(14) 9 11_565
Zn45 Zn15 Zn45 65.40(9) 8_655 11_565
Zn26 Zn15 Zn13 127.1(3) 84 5
Zn22 Zn15 Zn13 102.68(7) . 5
Zn11 Zn15 Zn13 51.59(12) . 5
Zn25 Zn15 Zn13 58.38(10) 9 5
Zn25 Zn15 Zn13 145.16(13) 5 5
Au12 Zn15 Zn13 56.27(7) 2_664 5
Cr12 Zn15 Zn13 56.27(7) 2_664 5
Zn23 Zn15 Zn13 131.49(9) 9 5
Zn45 Zn15 Zn13 109.36(7) 8_655 5
Zn45 Zn15 Zn13 62.98(6) 11_565 5
Zn26 Zn15 Zn13 127.1(3) 84 .
Zn22 Zn15 Zn13 102.68(7) . .
Zn11 Zn15 Zn13 51.59(12) . .
Zn25 Zn15 Zn13 145.16(13) 9 .
Zn25 Zn15 Zn13 58.38(10) 5 .
Au12 Zn15 Zn13 56.27(7) 2_664 .
Cr12 Zn15 Zn13 56.27(7) 2_664 .
Zn23 Zn15 Zn13 131.49(9) 9 .
Zn45 Zn15 Zn13 62.98(6) 8_655 .
Zn45 Zn15 Zn13 109.36(7) 11_565 .
Zn13 Zn15 Zn13 93.31(19) 5 .
Zn45 Cr42 Zn45 117.03(5) 73 57
Zn45 Cr42 Zn45 117.03(5) 73 29
Zn45 Cr42 Zn45 117.03(5) 57 29
Zn45 Cr42 Zn34 115.74(9) 73 57
Zn45 Cr42 Zn34 63.30(7) 57 57
Zn45 Cr42 Zn34 115.74(9) 29 57
Zn45 Cr42 Zn34 115.74(9) 73 29
Zn45 Cr42 Zn34 115.74(9) 57 29
Zn45 Cr42 Zn34 63.30(7) 29 29
Zn34 Cr42 Zn34 62.41(10) 57 29
Zn45 Cr42 Zn34 63.30(7) 73 73
Zn45 Cr42 Zn34 115.74(9) 57 73
Zn45 Cr42 Zn34 115.74(9) 29 73
Zn34 Cr42 Zn34 62.41(10) 57 73
Zn34 Cr42 Zn34 62.41(10) 29 73
Zn45 Cr42 Zn43 64.05(6) 73 25
Zn45 Cr42 Zn43 64.05(6) 57 25
Zn45 Cr42 Zn43 117.38(14) 29 25
Zn34 Cr42 Zn43 117.04(5) 57 25
Zn34 Cr42 Zn43 179.32(12) 29 25
Zn34 Cr42 Zn43 117.04(5) 73 25
Zn45 Cr42 Zn43 64.05(6) 73 53
Zn45 Cr42 Zn43 117.38(14) 57 53
Zn45 Cr42 Zn43 64.05(6) 29 53
Zn34 Cr42 Zn43 179.32(12) 57 53
Zn34 Cr42 Zn43 117.04(5) 29 53
Zn34 Cr42 Zn43 117.04(5) 73 53
Zn43 Cr42 Zn43 63.51(10) 25 53
Zn45 Cr42 Zn43 117.38(14) 73 81
Zn45 Cr42 Zn43 64.05(6) 57 81
Zn45 Cr42 Zn43 64.05(6) 29 81
Zn34 Cr42 Zn43 117.04(5) 57 81
Zn34 Cr42 Zn43 117.04(5) 29 81
Zn34 Cr42 Zn43 179.32(12) 73 81
Zn43 Cr42 Zn43 63.51(10) 25 81
Zn43 Cr42 Zn43 63.51(10) 53 81
Zn45 Cr42 Zn35 63.162(18) 73 57
Zn45 Cr42 Zn35 179.35(17) 57 57
Zn45 Cr42 Zn35 63.162(18) 29 57
Zn34 Cr42 Zn35 116.06(13) 57 57
Zn34 Cr42 Zn35 63.73(5) 29 57
Zn34 Cr42 Zn35 63.73(5) 73 57
Zn43 Cr42 Zn35 116.48(8) 25 57
Zn43 Cr42 Zn35 63.27(7) 53 57
Zn43 Cr42 Zn35 116.48(8) 81 57
Zn45 Cr42 Zn35 179.35(17) 73 73
Zn45 Cr42 Zn35 63.162(18) 57 73
Zn45 Cr42 Zn35 63.162(18) 29 73
Zn34 Cr42 Zn35 63.73(5) 57 73
Zn34 Cr42 Zn35 63.73(5) 29 73
Zn34 Cr42 Zn35 116.06(13) 73 73
Zn43 Cr42 Zn35 116.48(8) 25 73
Zn43 Cr42 Zn35 116.48(8) 53 73
Zn43 Cr42 Zn35 63.27(7) 81 73
Zn35 Cr42 Zn35 116.64(5) 57 73
Zn45 Cr42 Zn35 63.162(18) 73 29
Zn45 Cr42 Zn35 63.162(18) 57 29
Zn45 Cr42 Zn35 179.35(17) 29 29
Zn34 Cr42 Zn35 63.73(5) 57 29
Zn34 Cr42 Zn35 116.06(13) 29 29
Zn34 Cr42 Zn35 63.73(5) 73 29
Zn43 Cr42 Zn35 63.27(7) 25 29
Zn43 Cr42 Zn35 116.48(8) 53 29
Zn43 Cr42 Zn35 116.48(8) 81 29
Zn35 Cr42 Zn35 116.64(5) 57 29
Zn35 Cr42 Zn35 116.64(5) 73 29
Cr42 Zn43 Cr42 175.68(13) 4_566 25_544
Cr42 Zn43 Zn45 124.39(4) 4_566 81_545
Cr42 Zn43 Zn45 56.88(4) 25_544 81_545
Cr42 Zn43 Zn45 124.39(4) 4_566 49_554
Cr42 Zn43 Zn45 56.88(4) 25_544 49_554
Zn45 Zn43 Zn45 105.18(8) 81_545 49_554
Cr42 Zn43 Zn45 56.88(4) 4_566 59_565
Cr42 Zn43 Zn45 124.39(4) 25_544 59_565
Zn45 Zn43 Zn45 151.67(10) 81_545 59_565
Zn45 Zn43 Zn45 67.56(7) 49_554 59_565
Cr42 Zn43 Zn45 56.88(4) 4_566 76_556
Cr42 Zn43 Zn45 124.39(4) 25_544 76_556
Zn45 Zn43 Zn45 67.56(7) 81_545 76_556
Zn45 Zn43 Zn45 151.67(10) 49_554 76_556
Zn45 Zn43 Zn45 105.18(8) 59_565 76_556
Cr42 Zn43 Zn43 58.25(5) 4_566 10_656
Cr42 Zn43 Zn43 118.23(5) 25_544 10_656
Zn45 Zn43 Zn43 148.02(5) 81_545 10_656
Zn45 Zn43 Zn43 93.09(4) 49_554 10_656
Zn45 Zn43 Zn43 59.86(5) 59_565 10_656
Zn45 Zn43 Zn43 106.99(4) 76_556 10_656
Cr42 Zn43 Zn43 58.25(5) 4_566 54_565
Cr42 Zn43 Zn43 118.23(5) 25_544 54_565
Zn45 Zn43 Zn43 93.09(4) 81_545 54_565
Zn45 Zn43 Zn43 148.02(5) 49_554 54_565
Zn45 Zn43 Zn43 106.99(4) 59_565 54_565
Zn45 Zn43 Zn43 59.86(5) 76_556 54_565
Zn43 Zn43 Zn43 60.0 10_656 54_565
Cr42 Zn43 Zn43 118.23(5) 4_566 57_554
Cr42 Zn43 Zn43 58.25(5) 25_544 57_554
Zn45 Zn43 Zn43 59.86(5) 81_545 57_554
Zn45 Zn43 Zn43 106.99(4) 49_554 57_554
Zn45 Zn43 Zn43 148.02(5) 59_565 57_554
Zn45 Zn43 Zn43 93.09(4) 76_556 57_554
Zn43 Zn43 Zn43 90.0 10_656 57_554
Zn43 Zn43 Zn43 60.0 54_565 57_554
Cr42 Zn43 Zn43 118.23(5) 4_566 77_545
Cr42 Zn43 Zn43 58.25(5) 25_544 77_545
Zn45 Zn43 Zn43 106.99(4) 81_545 77_545
Zn45 Zn43 Zn43 59.86(5) 49_554 77_545
Zn45 Zn43 Zn43 93.09(4) 59_565 77_545
Zn45 Zn43 Zn43 148.02(5) 76_556 77_545
Zn43 Zn43 Zn43 60.0 10_656 77_545
Zn43 Zn43 Zn43 90.0 54_565 77_545
Zn43 Zn43 Zn43 60.0 57_554 77_545
Cr42 Zn43 Zn35 125.49(9) 4_566 5
Cr42 Zn43 Zn35 58.83(6) 25_544 5
Zn45 Zn43 Zn35 59.34(4) 81_545 5
Zn45 Zn43 Zn35 59.34(4) 49_554 5
Zn45 Zn43 Zn35 95.80(6) 59_565 5
Zn45 Zn43 Zn35 95.80(6) 76_556 5
Zn43 Zn43 Zn35 149.943(3) 10_656 5
Zn43 Zn43 Zn35 149.943(3) 54_565 5
Zn43 Zn43 Zn35 108.43(4) 57_554 5
Zn43 Zn43 Zn35 108.43(4) 77_545 5
Cr42 Zn43 Zn35 58.83(6) 4_566 30
Cr42 Zn43 Zn35 125.49(9) 25_544 30
Zn45 Zn43 Zn35 95.80(6) 81_545 30
Zn45 Zn43 Zn35 95.80(6) 49_554 30
Zn45 Zn43 Zn35 59.34(4) 59_565 30
Zn45 Zn43 Zn35 59.34(4) 76_556 30
Zn43 Zn43 Zn35 108.43(4) 10_656 30
Zn43 Zn43 Zn35 108.43(4) 54_565 30
Zn43 Zn43 Zn35 149.943(3) 57_554 30
Zn43 Zn43 Zn35 149.943(3) 77_545 30
Zn35 Zn43 Zn35 66.66(9) 5 30
Cr42 Zn45 Cr12 166.22(12) 73_445 2_665
Cr42 Zn45 Au12 166.22(12) 73_445 2_665
Cr12 Zn45 Au12 0.00(5) 2_665 2_665
Cr42 Zn45 Zn34 58.84(9) 73_445 .
Cr12 Zn45 Zn34 134.94(8) 2_665 .
Au12 Zn45 Zn34 134.94(8) 2_665 .
Cr42 Zn45 Zn35 60.00(5) 73_445 33_545
Cr12 Zn45 Zn35 123.20(5) 2_665 33_545
Au12 Zn45 Zn35 123.20(5) 2_665 33_545
Zn34 Zn45 Zn35 61.21(5) . 33_545
Cr42 Zn45 Zn35 60.00(5) 73_445 53_455
Cr12 Zn45 Zn35 123.20(5) 2_665 53_455
Au12 Zn45 Zn35 123.20(5) 2_665 53_455
Zn34 Zn45 Zn35 61.21(5) . 53_455
Zn35 Zn45 Zn35 111.37(10) 33_545 53_455
Cr42 Zn45 Zn43 59.08(7) 73_445 29_545
Cr12 Zn45 Zn43 109.48(6) 2_665 29_545
Au12 Zn45 Zn43 109.48(6) 2_665 29_545
Zn34 Zn45 Zn43 109.23(6) . 29_545
Zn35 Zn45 Zn43 60.62(6) 33_545 29_545
Zn35 Zn45 Zn43 109.81(7) 53_455 29_545
Cr42 Zn45 Zn43 59.08(7) 73_445 49_455
Cr12 Zn45 Zn43 109.48(6) 2_665 49_455
Au12 Zn45 Zn43 109.48(6) 2_665 49_455
Zn34 Zn45 Zn43 109.23(6) . 49_455
Zn35 Zn45 Zn43 109.81(7) 33_545 49_455
Zn35 Zn45 Zn43 60.62(6) 53_455 49_455
Zn43 Zn45 Zn43 60.28(9) 29_545 49_455
Cr42 Zn45 Zn15 124.24(5) 73_445 8_556
Cr12 Zn45 Zn15 59.16(5) 2_665 8_556
Au12 Zn45 Zn15 59.16(5) 2_665 8_556
Zn34 Zn45 Zn15 99.77(5) . 8_556
Zn35 Zn45 Zn15 156.50(9) 33_545 8_556
Zn35 Zn45 Zn15 64.64(5) 53_455 8_556
Zn43 Zn45 Zn15 142.83(8) 29_545 8_556
Zn43 Zn45 Zn15 88.79(6) 49_455 8_556
Cr42 Zn45 Zn15 124.24(5) 73_445 11_556
Cr12 Zn45 Zn15 59.16(5) 2_665 11_556
Au12 Zn45 Zn15 59.16(5) 2_665 11_556
Zn34 Zn45 Zn15 99.77(5) . 11_556
Zn35 Zn45 Zn15 64.64(5) 33_545 11_556
Zn35 Zn45 Zn15 156.50(9) 53_455 11_556
Zn43 Zn45 Zn15 88.79(6) 29_545 11_556
Zn43 Zn45 Zn15 142.83(8) 49_455 11_556
Zn15 Zn45 Zn15 109.07(11) 8_556 11_556
Cr42 Zn45 Zn13 138.02(13) 73_445 10_556
Cr12 Zn45 Zn13 55.76(9) 2_665 10_556
Au12 Zn45 Zn13 55.76(9) 2_665 10_556
Zn34 Zn45 Zn13 79.18(10) . 10_556
Zn35 Zn45 Zn13 101.39(7) 33_545 10_556
Zn35 Zn45 Zn13 101.39(7) 53_455 10_556
Zn43 Zn45 Zn13 147.91(5) 29_545 10_556
Zn43 Zn45 Zn13 147.91(5) 49_455 10_556
Zn15 Zn45 Zn13 59.12(6) 8_556 10_556
Zn15 Zn45 Zn13 59.12(6) 11_556 10_556
Cr42 Zn45 Zn45 115.25(7) 73_445 11_566
Cr12 Zn45 Zn45 53.57(4) 2_665 11_566
Au12 Zn45 Zn45 53.57(4) 2_665 11_566
Zn34 Zn45 Zn45 149.959(3) . 11_566
Zn35 Zn45 Zn45 145.34(5) 33_545 11_566
Zn35 Zn45 Zn45 89.80(5) 53_455 11_566
Zn43 Zn45 Zn45 86.91(4) 29_545 11_566
Zn43 Zn45 Zn45 56.22(3) 49_455 11_566
Zn15 Zn45 Zn45 57.30(5) 8_556 11_566
Zn15 Zn45 Zn45 105.91(4) 11_556 11_566
Zn13 Zn45 Zn45 100.77(7) 10_556 11_566
Zn32 Zn30 Zn32 109.5 . 4_566
Zn32 Zn30 Zn32 109.5 . 2_665
Zn32 Zn30 Zn32 109.5 4_566 2_665
Zn32 Zn30 Zn32 109.5 . 3_656
Zn32 Zn30 Zn32 109.5 4_566 3_656
Zn32 Zn30 Zn32 109.5 2_665 3_656
Zn32 Zn30 Zn34 58.219(8) . 60_565
Zn32 Zn30 Zn34 101.08(3) 4_566 60_565
Zn32 Zn30 Zn34 149.45(3) 2_665 60_565
Zn32 Zn30 Zn34 58.219(8) 3_656 60_565
Zn32 Zn30 Zn34 58.219(8) . 59_565
Zn32 Zn30 Zn34 149.45(3) 4_566 59_565
Zn32 Zn30 Zn34 101.08(3) 2_665 59_565
Zn32 Zn30 Zn34 58.219(8) 3_656 59_565
Zn34 Zn30 Zn34 48.37(6) 60_565 59_565
Zn32 Zn30 Zn34 58.219(8) . 32_655
Zn32 Zn30 Zn34 58.219(8) 4_566 32_655
Zn32 Zn30 Zn34 101.08(3) 2_665 32_655
Zn32 Zn30 Zn34 149.45(3) 3_656 32_655
Zn34 Zn30 Zn34 94.814(11) 60_565 32_655
Zn34 Zn30 Zn34 116.398(19) 59_565 32_655
Zn32 Zn30 Zn34 58.219(8) . 75_556
Zn32 Zn30 Zn34 101.08(3) 4_566 75_556
Zn32 Zn30 Zn34 58.219(8) 2_665 75_556
Zn32 Zn30 Zn34 149.45(3) 3_656 75_556
Zn34 Zn30 Zn34 116.398(19) 60_565 75_556
Zn34 Zn30 Zn34 94.814(11) 59_565 75_556
Zn34 Zn30 Zn34 52.23(5) 32_655 75_556
Zn32 Zn30 Zn34 58.219(8) . 76_556
Zn32 Zn30 Zn34 149.45(3) 4_566 76_556
Zn32 Zn30 Zn34 58.219(8) 2_665 76_556
Zn32 Zn30 Zn34 101.08(3) 3_656 76_556
Zn34 Zn30 Zn34 94.814(11) 60_565 76_556
Zn34 Zn30 Zn34 52.23(5) 59_565 76_556
Zn34 Zn30 Zn34 94.814(11) 32_655 76_556
Zn34 Zn30 Zn34 48.37(6) 75_556 76_556
Zn32 Zn30 Zn34 58.219(8) . 31_655
Zn32 Zn30 Zn34 58.219(8) 4_566 31_655
Zn32 Zn30 Zn34 149.45(3) 2_665 31_655
Zn32 Zn30 Zn34 101.08(3) 3_656 31_655
Zn34 Zn30 Zn34 52.23(5) 60_565 31_655
Zn34 Zn30 Zn34 94.814(11) 59_565 31_655
Zn34 Zn30 Zn34 48.37(6) 32_655 31_655
Zn34 Zn30 Zn34 94.814(11) 75_556 31_655
Zn34 Zn30 Zn34 116.398(19) 76_556 31_655
Zn32 Zn30 Zn34 149.45(3) . 73
Zn32 Zn30 Zn34 58.219(8) 4_566 73
Zn32 Zn30 Zn34 101.08(3) 2_665 73
Zn32 Zn30 Zn34 58.219(8) 3_656 73
Zn34 Zn30 Zn34 94.814(11) 60_565 73
Zn34 Zn30 Zn34 116.398(19) 59_565 73
Zn34 Zn30 Zn34 116.398(19) 32_655 73
Zn34 Zn30 Zn34 146.32(4) 75_556 73
Zn34 Zn30 Zn34 146.32(4) 76_556 73
Zn34 Zn30 Zn34 94.814(11) 31_655 73
Zn32 Zn30 Zn34 149.45(3) . 57
Zn32 Zn30 Zn34 58.219(8) 4_566 57
Zn32 Zn30 Zn34 58.219(8) 2_665 57
Zn32 Zn30 Zn34 101.08(3) 3_656 57
Zn34 Zn30 Zn34 146.32(4) 60_565 57
Zn34 Zn30 Zn34 146.32(4) 59_565 57
Zn34 Zn30 Zn34 94.814(11) 32_655 57
Zn34 Zn30 Zn34 94.814(11) 75_556 57
Zn34 Zn30 Zn34 116.398(19) 76_556 57
Zn34 Zn30 Zn34 116.398(19) 31_655 57
Zn34 Zn30 Zn34 52.23(5) 73 57
Zn21 Zn32 Zn21 15.8(3) . 9
Zn21 Zn32 Zn21 15.8(3) . 5
Zn21 Zn32 Zn21 15.8(3) 9 5
Zn21 Zn32 Zn25 71.1(2) . 58
Zn21 Zn32 Zn25 57.77(10) 9 58
Zn21 Zn32 Zn25 57.77(10) 5 58
Zn21 Zn32 Zn25 57.77(10) . 30
Zn21 Zn32 Zn25 71.1(2) 9 30
Zn21 Zn32 Zn25 57.77(10) 5 30
Zn25 Zn32 Zn25 99.76(10) 58 30
Zn21 Zn32 Zn25 57.77(10) . 74
Zn21 Zn32 Zn25 57.77(10) 9 74
Zn21 Zn32 Zn25 71.1(2) 5 74
Zn25 Zn32 Zn25 99.76(10) 58 74
Zn25 Zn32 Zn25 99.76(10) 30 74
Zn21 Zn32 Zn30 170.89(19) . .
Zn21 Zn32 Zn30 170.89(19) 9 .
Zn21 Zn32 Zn30 170.89(19) 5 .
Zn25 Zn32 Zn30 118.00(8) 58 .
Zn25 Zn32 Zn30 118.00(8) 30 .
Zn25 Zn32 Zn30 118.00(8) 74 .
Zn21 Zn32 Zn34 113.93(6) . 76_556
Zn21 Zn32 Zn34 106.58(17) 9 76_556
Zn21 Zn32 Zn34 122.34(17) 5 76_556
Zn25 Zn32 Zn34 102.18(3) 58 76_556
Zn25 Zn32 Zn34 151.87(4) 30 76_556
Zn25 Zn32 Zn34 59.34(6) 74 76_556
Zn30 Zn32 Zn34 65.55(6) . 76_556
Zn21 Zn32 Zn34 122.34(17) . 60_565
Zn21 Zn32 Zn34 113.93(6) 9 60_565
Zn21 Zn32 Zn34 106.58(17) 5 60_565
Zn25 Zn32 Zn34 59.34(6) 58 60_565
Zn25 Zn32 Zn34 102.18(3) 30 60_565
Zn25 Zn32 Zn34 151.87(4) 74 60_565
Zn30 Zn32 Zn34 65.55(6) . 60_565
Zn34 Zn32 Zn34 104.07(7) 76_556 60_565
Zn21 Zn32 Zn34 106.58(17) . 75_556
Zn21 Zn32 Zn34 113.93(6) 9 75_556
Zn21 Zn32 Zn34 122.34(17) 5 75_556
Zn25 Zn32 Zn34 151.87(4) 58 75_556
Zn25 Zn32 Zn34 102.18(3) 30 75_556
Zn25 Zn32 Zn34 59.34(6) 74 75_556
Zn30 Zn32 Zn34 65.55(6) . 75_556
Zn34 Zn32 Zn34 52.05(6) 76_556 75_556
Zn34 Zn32 Zn34 131.05(12) 60_565 75_556
Zn21 Zn32 Zn34 122.34(17) . 59_565
Zn21 Zn32 Zn34 106.58(17) 9 59_565
Zn21 Zn32 Zn34 113.93(6) 5 59_565
Zn25 Zn32 Zn34 59.34(6) 58 59_565
Zn25 Zn32 Zn34 151.87(4) 30 59_565
Zn25 Zn32 Zn34 102.18(3) 74 59_565
Zn30 Zn32 Zn34 65.55(6) . 59_565
Zn34 Zn32 Zn34 56.25(7) 76_556 59_565
Zn34 Zn32 Zn34 52.05(6) 60_565 59_565
Zn34 Zn32 Zn34 104.07(7) 75_556 59_565
Zn21 Zn32 Zn34 106.58(17) . 32_655
Zn21 Zn32 Zn34 122.34(17) 9 32_655
Zn21 Zn32 Zn34 113.93(6) 5 32_655
Zn25 Zn32 Zn34 151.87(4) 58 32_655
Zn25 Zn32 Zn34 59.34(6) 30 32_655
Zn25 Zn32 Zn34 102.18(3) 74 32_655
Zn30 Zn32 Zn34 65.55(6) . 32_655
Zn34 Zn32 Zn34 104.07(7) 76_556 32_655
Zn34 Zn32 Zn34 104.07(7) 60_565 32_655
Zn34 Zn32 Zn34 56.25(7) 75_556 32_655
Zn34 Zn32 Zn34 131.05(12) 59_565 32_655
Zn34 Zn34 Cr42 178.52(6) 2 73_445
Zn34 Zn34 Zn34 120.0 2 33_545
Cr42 Zn34 Zn34 58.80(5) 73_445 33_545
Zn34 Zn34 Zn34 120.0 2 53_455
Cr42 Zn34 Zn34 58.80(5) 73_445 53_455
Zn34 Zn34 Zn34 60.0 33_545 53_455
Zn34 Zn34 Zn45 123.62(5) 2 .
Cr42 Zn34 Zn45 57.86(7) 73_445 .
Zn34 Zn34 Zn45 108.18(4) 33_545 .
Zn34 Zn34 Zn45 108.18(4) 53_455 .
Zn34 Zn34 Zn25 63.02(4) 2 4_556
Cr42 Zn34 Zn25 117.89(5) 73_445 4_556
Zn34 Zn34 Zn25 165.09(6) 33_545 4_556
Zn34 Zn34 Zn25 105.37(6) 53_455 4_556
Zn45 Zn34 Zn25 78.07(6) . 4_556
Zn34 Zn34 Zn25 63.02(4) 2 3_556
Cr42 Zn34 Zn25 117.89(5) 73_445 3_556
Zn34 Zn34 Zn25 105.37(6) 33_545 3_556
Zn34 Zn34 Zn25 165.09(6) 53_455 3_556
Zn45 Zn34 Zn25 78.07(6) . 3_556
Zn25 Zn34 Zn25 89.06(11) 4_556 3_556
Zn34 Zn34 Zn35 121.24(5) 2 33_545
Cr42 Zn34 Zn35 59.21(5) 73_445 33_545
Zn34 Zn34 Zn35 109.29(4) 33_545 33_545
Zn34 Zn34 Zn35 61.00(4) 53_455 33_545
Zn45 Zn34 Zn35 59.89(4) . 33_545
Zn25 Zn34 Zn35 61.45(5) 4_556 33_545
Zn25 Zn34 Zn35 131.72(8) 3_556 33_545
Zn34 Zn34 Zn35 121.24(5) 2 53_455
Cr42 Zn34 Zn35 59.21(5) 73_445 53_455
Zn34 Zn34 Zn35 61.00(4) 33_545 53_455
Zn34 Zn34 Zn35 109.29(4) 53_455 53_455
Zn45 Zn34 Zn35 59.89(4) . 53_455
Zn25 Zn34 Zn35 131.72(8) 4_556 53_455
Zn25 Zn34 Zn35 61.45(5) 3_556 53_455
Zn35 Zn34 Zn35 109.23(9) 33_545 53_455
Zn34 Zn34 Zn32 63.98(3) 2 76_456
Cr42 Zn34 Zn32 115.34(5) 73_445 76_456
Zn34 Zn34 Zn32 61.87(3) 33_545 76_456
Zn34 Zn34 Zn32 109.09(5) 53_455 76_456
Zn45 Zn34 Zn32 125.89(6) . 76_456
Zn25 Zn34 Zn32 125.98(6) 4_556 76_456
Zn25 Zn34 Zn32 57.84(7) 3_556 76_456
Zn35 Zn34 Zn32 169.96(8) 33_545 76_456
Zn35 Zn34 Zn32 71.51(5) 53_455 76_456
Zn34 Zn34 Zn32 63.98(3) 2 75_546
Cr42 Zn34 Zn32 115.34(5) 73_445 75_546
Zn34 Zn34 Zn32 109.09(5) 33_545 75_546
Zn34 Zn34 Zn32 61.87(3) 53_455 75_546
Zn45 Zn34 Zn32 125.89(6) . 75_546
Zn25 Zn34 Zn32 57.84(7) 4_556 75_546
Zn25 Zn34 Zn32 125.98(6) 3_556 75_546
Zn35 Zn34 Zn32 71.51(5) 33_545 75_546
Zn35 Zn34 Zn32 169.96(8) 53_455 75_546
Zn32 Zn34 Zn32 105.97(11) 76_456 75_546
Zn34 Zn34 Zn30 65.81(3) 2 73_445
Cr42 Zn34 Zn30 112.71(8) 73_445 73_445
Zn34 Zn34 Zn30 63.88(2) 33_545 73_445
Zn34 Zn34 Zn30 63.88(2) 53_455 73_445
Zn45 Zn34 Zn30 170.57(7) . 73_445
Zn25 Zn34 Zn30 108.40(6) 4_556 73_445
Zn25 Zn34 Zn30 108.40(6) 3_556 73_445
Zn35 Zn34 Zn30 116.58(5) 33_545 73_445
Zn35 Zn34 Zn30 116.58(5) 53_455 73_445
Zn32 Zn34 Zn30 56.23(6) 76_456 73_445
Zn32 Zn34 Zn30 56.23(6) 75_546 73_445
Zn24 Zn35 Zn23 17.2(3) . 58
Zn24 Zn35 Cr42 175.3(3) . 73_445
Zn23 Zn35 Cr42 167.53(15) 58 73_445
Zn24 Zn35 Zn45 124.43(9) . 33_545
Zn23 Zn35 Zn45 118.75(7) 58 33_545
Cr42 Zn35 Zn45 56.84(5) 73_445 33_545
Zn24 Zn35 Zn45 124.43(9) . 53_455
Zn23 Zn35 Zn45 118.75(7) 58 53_455
Cr42 Zn35 Zn45 56.84(5) 73_445 53_455
Zn45 Zn35 Zn45 106.27(10) 33_545 53_455
Zn24 Zn35 Zn43 126.8(3) . 9
Zn23 Zn35 Zn43 109.63(13) 58 9
Cr42 Zn35 Zn43 57.90(8) 73_445 9
Zn45 Zn35 Zn43 60.04(5) 33_545 9
Zn45 Zn35 Zn43 60.04(5) 53_455 9
Zn24 Zn35 Zn34 119.1(3) . 33_545
Zn23 Zn35 Zn34 132.76(10) 58 33_545
Cr42 Zn35 Zn34 57.05(7) 73_445 33_545
Zn45 Zn35 Zn34 58.89(6) 33_545 33_545
Zn45 Zn35 Zn34 105.02(7) 53_455 33_545
Zn43 Zn35 Zn34 106.94(6) 9 33_545
Zn24 Zn35 Zn34 119.1(3) . 53_455
Zn23 Zn35 Zn34 132.76(10) 58 53_455
Cr42 Zn35 Zn34 57.05(7) 73_445 53_455
Zn45 Zn35 Zn34 105.02(7) 33_545 53_455
Zn45 Zn35 Zn34 58.89(6) 53_455 53_455
Zn43 Zn35 Zn34 106.94(6) 9 53_455
Zn34 Zn35 Zn34 58.00(8) 33_545 53_455
Zn24 Zn35 Zn25 63.71(18) . 35
Zn23 Zn35 Zn25 74.26(9) 58 35
Cr42 Zn35 Zn25 113.53(8) 73_445 35
Zn45 Zn35 Zn25 76.47(7) 33_545 35
Zn45 Zn35 Zn25 160.26(9) 53_455 35
Zn43 Zn35 Zn25 132.61(6) 9 35
Zn34 Zn35 Zn25 59.01(6) 33_545 35
Zn34 Zn35 Zn25 101.38(8) 53_455 35
Zn24 Zn35 Zn25 63.71(18) . 56
Zn23 Zn35 Zn25 74.26(9) 58 56
Cr42 Zn35 Zn25 113.53(8) 73_445 56
Zn45 Zn35 Zn25 160.26(9) 33_545 56
Zn45 Zn35 Zn25 76.47(7) 53_455 56
Zn43 Zn35 Zn25 132.61(6) 9 56
Zn34 Zn35 Zn25 101.38(8) 33_545 56
Zn34 Zn35 Zn25 59.01(6) 53_455 56
Zn25 Zn35 Zn25 94.53(11) 35 56
Zn24 Zn35 Zn26 17.9(5) . 35
Zn23 Zn35 Zn26 12.8(6) 58 35
Cr42 Zn35 Zn26 165.2(5) 73_445 35
Zn45 Zn35 Zn26 131.5(6) 33_545 35
Zn45 Zn35 Zn26 108.9(6) 53_455 35
Zn43 Zn35 Zn26 113.0(3) 9 35
Zn34 Zn35 Zn26 136.6(4) 33_545 35
Zn34 Zn35 Zn26 121.5(5) 53_455 35
Zn25 Zn35 Zn26 81.3(5) 35 35
Zn25 Zn35 Zn26 62.5(5) 56 35
Zn24 Zn35 Zn26 17.9(5) . 58
Zn23 Zn35 Zn26 12.8(6) 58 58
Cr42 Zn35 Zn26 165.2(5) 73_445 58
Zn45 Zn35 Zn26 108.9(6) 33_545 58
Zn45 Zn35 Zn26 131.5(6) 53_455 58
Zn43 Zn35 Zn26 113.0(3) 9 58
Zn34 Zn35 Zn26 121.5(5) 33_545 58
Zn34 Zn35 Zn26 136.6(4) 53_455 58
Zn25 Zn35 Zn26 62.5(5) 35 58
Zn25 Zn35 Zn26 81.3(5) 56 58
Zn26 Zn35 Zn26 24.4(12) 35 58
Zn21 Cr20 Zn21 16.0(3) 9 5
Zn21 Cr20 Zn21 16.0(3) 9 .
Zn21 Cr20 Zn21 16.0(3) 5 .
Zn21 Cr20 Zn21 119.5(2) 9 84
Zn21 Cr20 Zn21 104.72(10) 5 84
Zn21 Cr20 Zn21 116.93(11) . 84
Zn21 Cr20 Zn21 119.5(2) 9 58
Zn21 Cr20 Zn21 116.93(11) 5 58
Zn21 Cr20 Zn21 104.72(10) . 58
Zn21 Cr20 Zn21 90.9(4) 84 58
Zn21 Cr20 Zn21 116.93(11) 9 56
Zn21 Cr20 Zn21 119.5(2) 5 56
Zn21 Cr20 Zn21 104.72(10) . 56
Zn21 Cr20 Zn21 104.72(10) 84 56
Zn21 Cr20 Zn21 16.0(3) 58 56
Zn21 Cr20 Zn21 116.93(11) 9 74
Zn21 Cr20 Zn21 104.72(10) 5 74
Zn21 Cr20 Zn21 119.5(2) . 74
Zn21 Cr20 Zn21 16.0(3) 84 74
Zn21 Cr20 Zn21 104.72(10) 58 74
Zn21 Cr20 Zn21 116.93(12) 56 74
Zn21 Cr20 Zn21 104.72(10) 9 30
Zn21 Cr20 Zn21 119.5(2) 5 30
Zn21 Cr20 Zn21 116.93(11) . 30
Zn21 Cr20 Zn21 116.93(12) 84 30
Zn21 Cr20 Zn21 104.72(10) 58 30
Zn21 Cr20 Zn21 90.9(4) 56 30
Zn21 Cr20 Zn21 104.72(10) 74 30
Zn21 Cr20 Zn21 104.72(10) 9 28
Zn21 Cr20 Zn21 116.93(11) 5 28
Zn21 Cr20 Zn21 119.5(2) . 28
Zn21 Cr20 Zn21 104.72(10) 84 28
Zn21 Cr20 Zn21 116.93(11) 58 28
Zn21 Cr20 Zn21 104.72(10) 56 28
Zn21 Cr20 Zn21 90.9(4) 74 28
Zn21 Cr20 Zn21 16.0(3) 30 28
Zn21 Cr20 Zn21 90.9(4) 9 35
Zn21 Cr20 Zn21 104.72(10) 5 35
Zn21 Cr20 Zn21 104.72(10) . 35
Zn21 Cr20 Zn21 119.5(2) 84 35
Zn21 Cr20 Zn21 119.5(2) 58 35
Zn21 Cr20 Zn21 104.72(10) 56 35
Zn21 Cr20 Zn21 104.72(10) 74 35
Zn21 Cr20 Zn21 16.0(3) 30 35
Zn21 Cr20 Zn21 16.0(3) 28 35
Zn21 Cr20 Zn21 104.72(10) 9 51
Zn21 Cr20 Zn21 104.72(10) 5 51
Zn21 Cr20 Zn21 90.9(4) . 51
Zn21 Cr20 Zn21 104.72(10) 84 51
Zn21 Cr20 Zn21 16.0(3) 58 51
Zn21 Cr20 Zn21 16.0(3) 56 51
Zn21 Cr20 Zn21 119.5(2) 74 51
Zn21 Cr20 Zn21 104.72(10) 30 51
Zn21 Cr20 Zn21 119.5(2) 28 51
Zn21 Cr20 Zn21 116.93(11) 35 51
Zn21 Cr20 Zn21 104.72(10) 9 79
Zn21 Cr20 Zn21 90.9(4) 5 79
Zn21 Cr20 Zn21 104.72(10) . 79
Zn21 Cr20 Zn21 16.0(3) 84 79
Zn21 Cr20 Zn21 104.72(10) 58 79
Zn21 Cr20 Zn21 119.5(2) 56 79
Zn21 Cr20 Zn21 16.0(3) 74 79
Zn21 Cr20 Zn21 119.5(2) 30 79
Zn21 Cr20 Zn21 104.72(10) 28 79
Zn21 Cr20 Zn21 116.93(11) 35 79
Zn21 Cr20 Zn21 116.93(12) 51 79
Zn21 Zn21 Zn21 60.000(3) 5 9
Zn21 Zn21 Zn24 144.3(2) 5 58
Zn21 Zn21 Zn24 144.3(2) 9 58
Zn21 Zn21 Zn24 79.7(2) 5 30
Zn21 Zn21 Zn24 23.7(3) 9 30
Zn24 Zn21 Zn24 120.6(4) 58 30
Zn21 Zn21 Zn24 23.7(3) 5 74
Zn21 Zn21 Zn24 79.7(2) 9 74
Zn24 Zn21 Zn24 120.6(4) 58 74
Zn24 Zn21 Zn24 95.0(4) 30 74
Zn21 Zn21 Zn26 123.3(9) 5 79
Zn21 Zn21 Zn26 147.1(7) 9 79
Zn24 Zn21 Zn26 21.1(9) 58 79
Zn24 Zn21 Zn26 126.6(8) 30 79
Zn24 Zn21 Zn26 99.6(9) 74 79
Zn21 Zn21 Zn26 147.1(7) 5 30
Zn21 Zn21 Zn26 123.3(9) 9 30
Zn24 Zn21 Zn26 21.1(9) 58 30
Zn24 Zn21 Zn26 99.6(9) 30 30
Zn24 Zn21 Zn26 126.6(8) 74 30
Zn26 Zn21 Zn26 33.9(17) 79 30
Zn21 Zn21 Zn23 141.72(15) 5 30
Zn21 Zn21 Zn23 141.72(15) 9 30
Zn24 Zn21 Zn23 4.6(5) 58 30
Zn24 Zn21 Zn23 118.1(3) 30 30
Zn24 Zn21 Zn23 118.1(3) 74 30
Zn26 Zn21 Zn23 18.7(9) 79 30
Zn26 Zn21 Zn23 18.7(9) 30 30
Zn21 Zn21 Zn26 43.0(8) 5 58
Zn21 Zn21 Zn26 95.5(8) 9 58
Zn24 Zn21 Zn26 101.3(8) 58 58
Zn24 Zn21 Zn26 106.0(8) 30 58
Zn24 Zn21 Zn26 19.4(8) 74 58
Zn26 Zn21 Zn26 80.2(16) 79 58
Zn26 Zn21 Zn26 108.2(8) 30 58
Zn23 Zn21 Zn26 98.8(8) 30 58
Zn21 Zn21 Zn26 95.5(8) 5 51
Zn21 Zn21 Zn26 43.0(7) 9 51
Zn24 Zn21 Zn26 101.3(8) 58 51
Zn24 Zn21 Zn26 19.4(8) 30 51
Zn24 Zn21 Zn26 106.0(8) 74 51
Zn26 Zn21 Zn26 108.2(8) 79 51
Zn26 Zn21 Zn26 80.2(16) 30 51
Zn23 Zn21 Zn26 98.8(8) 30 51
Zn26 Zn21 Zn26 111.6(12) 58 51
Zn21 Zn21 Zn25 81.98(18) 5 30
Zn21 Zn21 Zn25 131.7(2) 9 30
Zn24 Zn21 Zn25 83.9(3) 58 30
Zn24 Zn21 Zn25 155.1(5) 30 30
Zn24 Zn21 Zn25 73.79(19) 74 30
Zn26 Zn21 Zn25 77.8(8) 79 30
Zn26 Zn21 Zn25 104.9(9) 30 30
Zn23 Zn21 Zn25 86.6(3) 30 30
Zn26 Zn21 Zn25 70.3(6) 58 30
Zn26 Zn21 Zn25 173.8(7) 51 30
Zn21 Zn21 Zn25 131.68(19) 5 74
Zn21 Zn21 Zn25 81.98(17) 9 74
Zn24 Zn21 Zn25 83.9(3) 58 74
Zn24 Zn21 Zn25 73.79(19) 30 74
Zn24 Zn21 Zn25 155.1(5) 74 74
Zn26 Zn21 Zn25 104.9(9) 79 74
Zn26 Zn21 Zn25 77.8(8) 30 74
Zn23 Zn21 Zn25 86.6(3) 30 74
Zn26 Zn21 Zn25 173.8(7) 58 74
Zn26 Zn21 Zn25 70.3(6) 51 74
Zn25 Zn21 Zn25 107.1(2) 30 74
Zn26 Zn22 Zn26 106.6(9) 84 56
Zn26 Zn22 Zn26 106.6(9) 84 28
Zn26 Zn22 Zn26 106.6(9) 56 28
Zn26 Zn22 Zn24 89.6(5) 84 84
Zn26 Zn22 Zn24 17.4(4) 56 84
Zn26 Zn22 Zn24 115.9(7) 28 84
Zn26 Zn22 Zn24 115.9(7) 84 35
Zn26 Zn22 Zn24 17.4(4) 56 35
Zn26 Zn22 Zn24 89.6(5) 28 35
Zn24 Zn22 Zn24 32.2(6) 84 35
Zn26 Zn22 Zn24 115.9(7) 84 56
Zn26 Zn22 Zn24 89.6(5) 56 56
Zn26 Zn22 Zn24 17.4(4) 28 56
Zn24 Zn22 Zn24 100.2(3) 84 56
Zn24 Zn22 Zn24 72.4(6) 35 56
Zn26 Zn22 Zn24 89.6(5) 84 79
Zn26 Zn22 Zn24 115.9(7) 56 79
Zn26 Zn22 Zn24 17.4(4) 28 79
Zn24 Zn22 Zn24 120.3(4) 84 79
Zn24 Zn22 Zn24 100.2(3) 35 79
Zn24 Zn22 Zn24 32.2(6) 56 79
Zn26 Zn22 Zn24 17.4(4) 84 28
Zn26 Zn22 Zn24 115.9(7) 56 28
Zn26 Zn22 Zn24 89.6(5) 28 28
Zn24 Zn22 Zn24 100.2(3) 84 28
Zn24 Zn22 Zn24 120.3(4) 35 28
Zn24 Zn22 Zn24 100.2(3) 56 28
Zn24 Zn22 Zn24 72.4(6) 79 28
Zn26 Zn22 Zn24 17.4(4) 84 51
Zn26 Zn22 Zn24 89.6(5) 56 51
Zn26 Zn22 Zn24 115.9(7) 28 51
Zn24 Zn22 Zn24 72.4(6) 84 51
Zn24 Zn22 Zn24 100.2(3) 35 51
Zn24 Zn22 Zn24 120.3(4) 56 51
Zn24 Zn22 Zn24 100.2(3) 79 51
Zn24 Zn22 Zn24 32.2(6) 28 51
Zn26 Zn22 Zn23 106.0(5) 84 .
Zn26 Zn22 Zn23 106.0(5) 56 .
Zn26 Zn22 Zn23 1.2(9) 28 .
Zn24 Zn22 Zn23 115.0(2) 84 .
Zn24 Zn22 Zn23 89.0(3) 35 .
Zn24 Zn22 Zn23 17.0(3) 56 .
Zn24 Zn22 Zn23 17.0(3) 79 .
Zn24 Zn22 Zn23 89.0(3) 28 .
Zn24 Zn22 Zn23 115.0(2) 51 .
Zn26 Zn22 Zn23 1.2(9) 84 9
Zn26 Zn22 Zn23 106.0(5) 56 9
Zn26 Zn22 Zn23 106.0(5) 28 9
Zn24 Zn22 Zn23 89.0(3) 84 9
Zn24 Zn22 Zn23 115.0(2) 35 9
Zn24 Zn22 Zn23 115.0(2) 56 9
Zn24 Zn22 Zn23 89.0(3) 79 9
Zn24 Zn22 Zn23 17.0(3) 28 9
Zn24 Zn22 Zn23 17.0(3) 51 9
Zn23 Zn22 Zn23 105.26(19) . 9
Zn26 Zn22 Zn23 106.0(5) 84 5
Zn26 Zn22 Zn23 1.2(9) 56 5
Zn26 Zn22 Zn23 106.0(5) 28 5
Zn24 Zn22 Zn23 17.0(3) 84 5
Zn24 Zn22 Zn23 17.0(3) 35 5
Zn24 Zn22 Zn23 89.0(3) 56 5
Zn24 Zn22 Zn23 115.0(2) 79 5
Zn24 Zn22 Zn23 115.0(2) 28 5
Zn24 Zn22 Zn23 89.0(3) 51 5
Zn23 Zn22 Zn23 105.26(19) . 5
Zn23 Zn22 Zn23 105.26(19) 9 5
Zn26 Zn23 Zn26 124(5) 28 .
Zn26 Zn23 Zn24 80.3(9) 28 56
Zn26 Zn23 Zn24 80.3(9) . 56
Zn26 Zn23 Zn24 80.3(9) 28 79
Zn26 Zn23 Zn24 80.3(9) . 79
Zn24 Zn23 Zn24 137.7(19) 56 79
Zn26 Zn23 Zn21 76.5(11) 28 84
Zn26 Zn23 Zn21 76.5(11) . 84
Zn24 Zn23 Zn21 8.6(8) 56 84
Zn24 Zn23 Zn21 129.1(11) 79 84
Zn26 Zn23 Zn21 76.5(11) 28 58
Zn26 Zn23 Zn21 76.5(11) . 58
Zn24 Zn23 Zn21 129.1(11) 56 58
Zn24 Zn23 Zn21 8.6(8) 79 58
Zn21 Zn23 Zn21 120.5(5) 84 58
Zn26 Zn23 Zn35 112.0(18) 28 79
Zn26 Zn23 Zn35 112.0(18) . 79
Zn24 Zn23 Zn35 148.2(10) 56 79
Zn24 Zn23 Zn35 74.1(9) 79 79
Zn21 Zn23 Zn35 156.8(3) 84 79
Zn21 Zn23 Zn35 82.7(2) 58 79
Zn26 Zn23 Zn35 112.0(18) 28 56
Zn26 Zn23 Zn35 112.0(18) . 56
Zn24 Zn23 Zn35 74.1(9) 56 56
Zn24 Zn23 Zn35 148.2(10) 79 56
Zn21 Zn23 Zn35 82.7(2) 84 56
Zn21 Zn23 Zn35 156.8(3) 58 56
Zn35 Zn23 Zn35 74.1(2) 79 56
Zn26 Zn23 Zn22 121(2) 28 28
Zn26 Zn23 Zn22 3(2) . 28
Zn24 Zn23 Zn22 79.2(5) 56 28
Zn24 Zn23 Zn22 79.2(5) 79 28
Zn21 Zn23 Zn22 75.05(18) 84 28
Zn21 Zn23 Zn22 75.05(18) 58 28
Zn35 Zn23 Zn22 114.52(9) 79 28
Zn35 Zn23 Zn22 114.52(9) 56 28
Zn26 Zn23 Zn22 3(2) 28 .
Zn26 Zn23 Zn22 121(2) . .
Zn24 Zn23 Zn22 79.2(5) 56 .
Zn24 Zn23 Zn22 79.2(5) 79 .
Zn21 Zn23 Zn22 75.05(18) 84 .
Zn21 Zn23 Zn22 75.05(18) 58 .
Zn35 Zn23 Zn22 114.52(9) 79 .
Zn35 Zn23 Zn22 114.52(9) 56 .
Zn22 Zn23 Zn22 117.3(3) 28 .
Zn26 Zn23 Zn21 81.2(14) 28 79
Zn26 Zn23 Zn21 67.3(12) . 79
Zn24 Zn23 Zn21 16.1(8) 56 79
Zn24 Zn23 Zn21 123.2(10) 79 79
Zn21 Zn23 Zn21 9.4(2) 84 79
Zn21 Zn23 Zn21 114.7(4) 58 79
Zn35 Zn23 Zn21 160.9(3) 79 79
Zn35 Zn23 Zn21 88.32(15) 56 79
Zn22 Zn23 Zn21 65.7(2) 28 79
Zn22 Zn23 Zn21 79.3(2) . 79
Zn26 Zn23 Zn21 81.2(14) 28 51
Zn26 Zn23 Zn21 67.3(12) . 51
Zn24 Zn23 Zn21 123.2(10) 56 51
Zn24 Zn23 Zn21 16.1(8) 79 51
Zn21 Zn23 Zn21 114.7(4) 84 51
Zn21 Zn23 Zn21 9.4(2) 58 51
Zn35 Zn23 Zn21 88.32(15) 79 51
Zn35 Zn23 Zn21 160.9(3) 56 51
Zn22 Zn23 Zn21 65.7(2) 28 51
Zn22 Zn23 Zn21 79.3(2) . 51
Zn21 Zn23 Zn21 107.9(4) 79 51
Zn23 Zn24 Zn26 46.9(15) 58 35
Zn23 Zn24 Zn26 46.9(15) 58 58
Zn26 Zn24 Zn26 82(3) 35 58
Zn23 Zn24 Zn21 166.7(13) 58 79
Zn26 Zn24 Zn21 126.2(16) 35 79
Zn26 Zn24 Zn21 126.2(16) 58 79
Zn23 Zn24 Zn24 21.1(9) 58 74
Zn26 Zn24 Zn24 41.0(15) 35 74
Zn26 Zn24 Zn24 41.0(15) 58 74
Zn21 Zn24 Zn24 145.6(5) 79 74
Zn23 Zn24 Zn21 158.0(11) 58 84
Zn26 Zn24 Zn21 130.1(17) 35 84
Zn26 Zn24 Zn21 114.2(16) 58 84
Zn21 Zn24 Zn21 12.0(3) 79 84
Zn24 Zn24 Zn21 138.3(3) 74 84
Zn23 Zn24 Zn21 158.0(11) 58 74
Zn26 Zn24 Zn21 114.2(16) 35 74
Zn26 Zn24 Zn21 130.1(17) 58 74
Zn21 Zn24 Zn21 12.0(3) 79 74
Zn24 Zn24 Zn21 138.3(3) 74 74
Zn21 Zn24 Zn21 20.6(4) 84 74
Zn23 Zn24 Zn35 88.7(9) 58 .
Zn26 Zn24 Zn35 108.0(17) 35 .
Zn26 Zn24 Zn35 108.0(17) 58 .
Zn21 Zn24 Zn35 104.5(6) 79 .
Zn24 Zn24 Zn35 109.9(3) 74 .
Zn21 Zn24 Zn35 110.4(5) 84 .
Zn21 Zn24 Zn35 110.4(5) 74 .
Zn23 Zn24 Zn22 83.8(6) 58 28
Zn26 Zn24 Zn22 109.4(16) 35 28
Zn26 Zn24 Zn22 37.1(16) 58 28
Zn21 Zn24 Zn22 89.5(3) 79 28
Zn24 Zn24 Zn22 73.9(3) 74 28
Zn21 Zn24 Zn22 77.5(3) 84 28
Zn21 Zn24 Zn22 95.3(4) 74 28
Zn35 Zn24 Zn22 119.2(2) . 28
Zn23 Zn24 Zn22 83.8(6) 58 51
Zn26 Zn24 Zn22 37.1(16) 35 51
Zn26 Zn24 Zn22 109.4(16) 58 51
Zn21 Zn24 Zn22 89.5(3) 79 51
Zn24 Zn24 Zn22 73.9(3) 74 51
Zn21 Zn24 Zn22 95.3(4) 84 51
Zn21 Zn24 Zn22 77.5(3) 74 51
Zn35 Zn24 Zn22 119.2(2) . 51
Zn22 Zn24 Zn22 119.7(4) 28 51
Zn23 Zn24 Zn21 38.3(9) 58 5
Zn26 Zn24 Zn21 42.5(15) 35 5
Zn26 Zn24 Zn21 42.5(15) 58 5
Zn21 Zn24 Zn21 128.5(7) 79 5
Zn24 Zn24 Zn21 17.1(3) 74 5
Zn21 Zn24 Zn21 121.6(5) 84 5
Zn21 Zn24 Zn21 121.6(5) 74 5
Zn35 Zn24 Zn21 127.0(5) . 5
Zn22 Zn24 Zn21 67.2(2) 28 5
Zn22 Zn24 Zn21 67.2(2) 51 5
Zn23 Zn24 Cr20 96.1(10) 58 .
Zn26 Zn24 Cr20 75.5(18) 35 .
Zn26 Zn24 Cr20 75.5(18) 58 .
Zn21 Zn24 Cr20 70.6(5) 79 .
Zn24 Zn24 Cr20 75.0(3) 74 .
Zn21 Zn24 Cr20 64.8(3) 84 .
Zn21 Zn24 Cr20 64.8(3) 74 .
Zn35 Zn24 Cr20 175.2(6) . .
Zn22 Zn24 Cr20 61.5(2) 28 .
Zn22 Zn24 Cr20 61.5(2) 51 .
Zn21 Zn24 Cr20 57.8(2) 5 .
Zn23 Zn26 Zn24 52.9(17) . 56
Zn23 Zn26 Zn24 52.9(17) . 79
Zn24 Zn26 Zn24 98(3) 56 79
Zn23 Zn26 Zn26 28(2) . 28
Zn24 Zn26 Zn26 49.2(15) 56 28
Zn24 Zn26 Zn26 49.2(15) 79 28
Zn23 Zn26 Zn22 175(3) . 28
Zn24 Zn26 Zn22 125.5(16) 56 28
Zn24 Zn26 Zn22 125.5(16) 79 28
Zn26 Zn26 Zn22 147.4(8) 28 28
Zn23 Zn26 Zn21 84.7(15) . 84
Zn24 Zn26 Zn21 32.7(9) 56 84
Zn24 Zn26 Zn21 120(2) 79 84
Zn26 Zn26 Zn21 73.1(9) 28 84
Zn22 Zn26 Zn21 93.2(10) 28 84
Zn23 Zn26 Zn21 84.7(15) . 58
Zn24 Zn26 Zn21 120(2) 56 58
Zn24 Zn26 Zn21 32.7(9) 79 58
Zn26 Zn26 Zn21 73.1(9) 28 58
Zn22 Zn26 Zn21 93.2(10) 28 58
Zn21 Zn26 Zn21 125.5(14) 84 58
Zn23 Zn26 Zn15 111(3) . 30
Zn24 Zn26 Zn15 117.2(17) 56 30
Zn24 Zn26 Zn15 117.2(17) 79 30
Zn26 Zn26 Zn15 139.0(7) 28 30
Zn22 Zn26 Zn15 73.5(10) 28 30
Zn21 Zn26 Zn15 116.9(7) 84 30
Zn21 Zn26 Zn15 116.9(7) 58 30
Zn23 Zn26 Zn21 98.3(15) . 79
Zn24 Zn26 Zn21 46.4(11) 56 79
Zn24 Zn26 Zn21 128(2) 79 79
Zn26 Zn26 Zn21 84.5(8) 28 79
Zn22 Zn26 Zn21 79.5(8) 28 79
Zn21 Zn26 Zn21 13.7(4) 84 79
Zn21 Zn26 Zn21 124.8(12) 58 79
Zn15 Zn26 Zn21 113.1(7) 30 79
Zn23 Zn26 Zn21 98.3(15) . 51
Zn24 Zn26 Zn21 128(2) 56 51
Zn24 Zn26 Zn21 46.4(11) 79 51
Zn26 Zn26 Zn21 84.5(8) 28 51
Zn22 Zn26 Zn21 79.5(8) 28 51
Zn21 Zn26 Zn21 124.8(12) 84 51
Zn21 Zn26 Zn21 13.7(4) 58 51
Zn15 Zn26 Zn21 113.1(7) 30 51
Zn21 Zn26 Zn21 120.3(11) 79 51
Zn23 Zn26 Cr20 105(3) . .
Zn24 Zn26 Cr20 84.5(18) 56 .
Zn24 Zn26 Cr20 84.5(18) 79 .
Zn26 Zn26 Cr20 76.6(7) 28 .
Zn22 Zn26 Cr20 70.8(9) 28 .
Zn21 Zn26 Cr20 65.7(7) 84 .
Zn21 Zn26 Cr20 65.7(7) 58 .
Zn15 Zn26 Cr20 144.3(14) 30 .
Zn21 Zn26 Cr20 60.2(5) 79 .
Zn21 Zn26 Cr20 60.2(5) 51 .
Zn23 Zn26 Zn21 84.3(16) . 56
Zn24 Zn26 Zn21 114(2) 56 56
Zn24 Zn26 Zn21 34.8(11) 79 56
Zn26 Zn26 Zn21 69.1(7) 28 56
Zn22 Zn26 Zn21 93.1(8) 28 56
Zn21 Zn26 Zn21 117.2(12) 84 56
Zn21 Zn26 Zn21 8.3(3) 58 56
Zn15 Zn26 Zn21 124.7(5) 30 56
Zn21 Zn26 Zn21 116.6(10) 79 56
Zn21 Zn26 Zn21 15.4(3) 51 56
Cr20 Zn26 Zn21 58.1(5) . 56
Zn21 Zn25 Zn21 16.0(4) 84 74
Zn21 Zn25 Zn15 105.15(14) 84 9
Zn21 Zn25 Zn15 94.7(2) 74 9
Zn21 Zn25 Zn15 94.7(2) 84 5
Zn21 Zn25 Zn15 105.15(14) 74 5
Zn15 Zn25 Zn15 79.63(12) 9 5
Zn21 Zn25 Zn13 157.82(19) 84 9
Zn21 Zn25 Zn13 157.82(19) 74 9
Zn15 Zn25 Zn13 64.69(8) 9 9
Zn15 Zn25 Zn13 64.69(8) 5 9
Zn21 Zn25 Zn32 59.38(16) 84 74
Zn21 Zn25 Zn32 59.38(16) 74 74
Zn15 Zn25 Zn32 136.97(8) 9 74
Zn15 Zn25 Zn32 136.97(8) 5 74
Zn13 Zn25 Zn32 141.70(13) 9 74
Zn21 Zn25 Zn34 110.73(14) 84 3_556
Zn21 Zn25 Zn34 118.72(19) 74 3_556
Zn15 Zn25 Zn34 143.60(11) 9 3_556
Zn15 Zn25 Zn34 102.93(7) 5 3_556
Zn13 Zn25 Zn34 83.35(10) 9 3_556
Zn32 Zn25 Zn34 62.82(7) 74 3_556
Zn21 Zn25 Zn34 118.72(19) 84 4_556
Zn21 Zn25 Zn34 110.73(14) 74 4_556
Zn15 Zn25 Zn34 102.93(7) 9 4_556
Zn15 Zn25 Zn34 143.60(11) 5 4_556
Zn13 Zn25 Zn34 83.35(10) 9 4_556
Zn32 Zn25 Zn34 62.82(7) 74 4_556
Zn34 Zn25 Zn34 53.97(7) 3_556 4_556
Zn21 Zn25 Zn24 43.8(3) 84 35
Zn21 Zn25 Zn24 29.5(3) 74 35
Zn15 Zn25 Zn24 66.4(2) 9 35
Zn15 Zn25 Zn24 106.24(18) 5 35
Zn13 Zn25 Zn24 131.1(2) 9 35
Zn32 Zn25 Zn24 79.4(2) 74 35
Zn34 Zn25 Zn24 142.2(2) 3_556 35
Zn34 Zn25 Zn24 107.92(17) 4_556 35
Zn21 Zn25 Zn24 29.5(3) 84 56
Zn21 Zn25 Zn24 43.8(3) 74 56
Zn15 Zn25 Zn24 106.24(18) 9 56
Zn15 Zn25 Zn24 66.4(2) 5 56
Zn13 Zn25 Zn24 131.1(2) 9 56
Zn32 Zn25 Zn24 79.4(2) 74 56
Zn34 Zn25 Zn24 107.92(17) 3_556 56
Zn34 Zn25 Zn24 142.2(2) 4_556 56
Zn24 Zn25 Zn24 64.2(4) 35 56
Zn21 Zn25 Zn35 85.12(19) 84 35
Zn21 Zn25 Zn35 69.48(18) 74 35
Zn15 Zn25 Zn35 65.70(6) 9 35
Zn15 Zn25 Zn35 143.85(9) 5 35
Zn13 Zn25 Zn35 106.34(6) 9 35
Zn32 Zn25 Zn35 72.77(5) 74 35
Zn34 Zn25 Zn35 110.91(8) 3_556 35
Zn34 Zn25 Zn35 59.54(5) 4_556 35
Zn24 Zn25 Zn35 51.28(19) 35 35
Zn24 Zn25 Zn35 112.7(2) 56 35
Zn21 Zn25 Zn35 69.48(18) 84 56
Zn21 Zn25 Zn35 85.12(19) 74 56
Zn15 Zn25 Zn35 143.85(9) 9 56
Zn15 Zn25 Zn35 65.70(6) 5 56
Zn13 Zn25 Zn35 106.34(6) 9 56
Zn32 Zn25 Zn35 72.77(5) 74 56
Zn34 Zn25 Zn35 59.54(5) 3_556 56
Zn34 Zn25 Zn35 110.91(8) 4_556 56
Zn24 Zn25 Zn35 112.7(2) 35 56
Zn24 Zn25 Zn35 51.28(19) 56 56
Zn35 Zn25 Zn35 144.30(11) 35 56

loop_
_geom_bond_atom_site_label_1
_geom_bond_atom_site_label_2
_geom_bond_distance
_geom_bond_site_symmetry_2
Zn10 Zn11 1.748(13) 4
Zn10 Zn11 1.748(13) 3
Zn10 Zn11 1.748(13) 2
Zn10 Zn11 1.748(13) .
Zn10 Cr12 2.7428(10) 1_444
Zn10 Au12 2.7428(10) 1_444
Zn10 Cr12 2.7428(10) 4_466
Zn10 Au12 2.7428(10) 2_664
Zn10 Au12 2.7428(10) 3_646
Zn10 Au12 2.7428(10) 4_466
Zn10 Cr12 2.7428(10) 3_646
Zn10 Cr12 2.7428(10) 2_664
Zn11 Zn13 2.415(4) .
Zn11 Zn13 2.415(4) 9
Zn11 Zn13 2.415(4) 5
Zn11 Zn15 2.656(9) .
Zn11 Zn15 2.656(9) 9
Zn11 Zn15 2.656(9) 5
Zn11 Cr12 2.717(4) 4_466
Zn11 Au12 2.717(4) 3_646
Zn11 Au12 2.717(4) 4_466
Zn11 Cr12 2.717(4) 3_646
Zn11 Au12 2.717(4) 2_664
Au12 Zn45 2.5817(18) 10_656
Au12 Zn45 2.5817(18) 6_566
Au12 Zn45 2.5817(18) 2_665
Au12 Zn13 2.627(2) 10_666
Au12 Zn13 2.627(2) 6_666
Au12 Zn13 2.627(2) 2_666
Au12 Zn15 2.6848(18) 10_666
Au12 Zn15 2.6848(18) 6_666
Au12 Zn15 2.6848(18) 2_666
Au12 Zn11 2.717(4) 2_666
Au12 Zn11 2.717(4) 4_666
Au12 Zn11 2.717(4) 3_666
Zn13 Zn11 2.415(4) 4
Zn13 Cr12 2.627(2) 3_646
Zn13 Cr12 2.627(2) 2_664
Zn13 Au12 2.627(2) 3_646
Zn13 Au12 2.627(2) 2_664
Zn13 Zn25 2.709(4) 5
Zn13 Zn25 2.709(4) 6
Zn13 Zn15 2.8756(15) 11
Zn13 Zn15 2.8756(15) 4
Zn13 Zn15 2.8756(15) .
Zn13 Zn15 2.8756(15) 9
Zn15 Zn26 2.45(3) 84
Zn15 Zn22 2.627(3) .
Zn15 Zn25 2.6656(15) 9
Zn15 Zn25 2.6656(16) 5
Zn15 Au12 2.6848(18) 2_664
Zn15 Cr12 2.6848(18) 2_664
Zn15 Zn23 2.774(4) 9
Zn15 Zn45 2.8379(19) 8_655
Zn15 Zn45 2.8379(19) 11_565
Zn15 Zn13 2.8756(15) 5
Cr42 Zn45 2.5683(18) 73
Cr42 Zn45 2.5683(18) 57
Cr42 Zn45 2.5683(18) 29
Cr42 Zn34 2.595(3) 57
Cr42 Zn34 2.595(3) 29
Cr42 Zn34 2.595(3) 73
Cr42 Zn43 2.631(3) 25
Cr42 Zn43 2.631(3) 53
Cr42 Zn43 2.631(3) 81
Cr42 Zn35 2.6570(19) 57
Cr42 Zn35 2.6570(19) 73
Cr42 Zn35 2.6570(19) 29
Zn43 Cr42 2.631(3) 4_566
Zn43 Cr42 2.631(3) 25_544
Zn43 Zn45 2.7573(17) 81_545
Zn43 Zn45 2.7573(17) 49_554
Zn43 Zn45 2.7573(17) 59_565
Zn43 Zn45 2.7573(17) 76_556
Zn43 Zn43 2.769(3) 10_656
Zn43 Zn43 2.769(3) 54_565
Zn43 Zn43 2.769(3) 57_554
Zn43 Zn43 2.769(3) 77_545
Zn43 Zn35 2.773(3) 5
Zn43 Zn35 2.773(3) 30
Zn45 Cr42 2.5683(18) 73_445
Zn45 Cr12 2.5817(18) 2_665
Zn45 Au12 2.5817(18) 2_665
Zn45 Zn34 2.710(3) .
Zn45 Zn35 2.7376(14) 33_545
Zn45 Zn35 2.7376(14) 53_455
Zn45 Zn43 2.7573(17) 29_545
Zn45 Zn43 2.7573(17) 49_455
Zn45 Zn15 2.8379(19) 8_556
Zn45 Zn15 2.8379(19) 11_556
Zn45 Zn13 2.985(3) 10_556
Zn45 Zn45 3.066(3) 11_566
Zn30 Zn32 2.790(3) .
Zn30 Zn32 2.790(3) 4_566
Zn30 Zn32 2.790(3) 2_665
Zn30 Zn32 2.790(3) 3_656
Zn30 Zn34 3.0548(18) 60_565
Zn30 Zn34 3.0548(18) 59_565
Zn30 Zn34 3.0548(18) 32_655
Zn30 Zn34 3.0548(18) 75_556
Zn30 Zn34 3.0548(18) 76_556
Zn30 Zn34 3.0548(18) 31_655
Zn30 Zn34 3.0548(18) 73
Zn30 Zn34 3.0548(18) 57
Zn32 Zn21 2.625(7) .
Zn32 Zn21 2.625(7) 9
Zn32 Zn21 2.625(7) 5
Zn32 Zn25 2.715(2) 58
Zn32 Zn25 2.715(2) 30
Zn32 Zn25 2.715(2) 74
Zn32 Zn34 2.8526(16) 76_556
Zn32 Zn34 2.8526(16) 60_565
Zn32 Zn34 2.8526(16) 75_556
Zn32 Zn34 2.8526(16) 59_565
Zn32 Zn34 2.8526(16) 32_655
Zn34 Zn34 2.503(3) 2
Zn34 Cr42 2.595(3) 73_445
Zn34 Zn34 2.689(3) 33_545
Zn34 Zn34 2.689(3) 53_455
Zn34 Zn25 2.758(2) 4_556
Zn34 Zn25 2.758(2) 3_556
Zn34 Zn35 2.7735(18) 33_545
Zn34 Zn35 2.7735(18) 53_455
Zn34 Zn32 2.8526(16) 76_456
Zn34 Zn32 2.8526(16) 75_546
Zn34 Zn30 3.0548(18) 73_445
Zn35 Zn24 2.433(9) .
Zn35 Zn23 2.529(7) 58
Zn35 Cr42 2.6570(19) 73_445
Zn35 Zn45 2.7376(14) 33_545
Zn35 Zn45 2.7376(14) 53_455
Zn35 Zn43 2.773(3) 9
Zn35 Zn34 2.7735(18) 33_545
Zn35 Zn34 2.7735(18) 53_455
Zn35 Zn25 2.8261(15) 35
Zn35 Zn25 2.8261(15) 56
Zn35 Zn26 2.86(2) 35
Zn35 Zn26 2.86(2) 58
Cr20 Zn21 2.582(6) 9
Cr20 Zn21 2.582(6) 5
Cr20 Zn21 2.582(6) .
Cr20 Zn21 2.582(6) 84
Cr20 Zn21 2.582(6) 58
Cr20 Zn21 2.582(6) 56
Cr20 Zn21 2.582(6) 74
Cr20 Zn21 2.582(6) 30
Cr20 Zn21 2.582(6) 28
Cr20 Zn21 2.582(6) 35
Cr20 Zn21 2.582(6) 51
Cr20 Zn21 2.582(6) 79
Zn21 Zn21 0.720(15) 5
Zn21 Zn21 0.720(15) 9
Zn21 Zn24 1.386(15) 58
Zn21 Zn24 2.015(14) 30
Zn21 Zn24 2.015(14) 74
Zn21 Zn26 2.071(16) 79
Zn21 Zn26 2.071(15) 30
Zn21 Zn23 2.120(10) 30
Zn21 Zn26 2.538(14) 58
Zn21 Zn26 2.538(14) 51
Zn21 Zn25 2.580(4) 30
Zn21 Zn25 2.580(4) 74
Zn22 Zn26 1.87(3) 84
Zn22 Zn26 1.87(3) 56
Zn22 Zn26 1.87(3) 28
Zn22 Zn24 2.517(5) 84
Zn22 Zn24 2.517(5) 35
Zn22 Zn24 2.517(5) 56
Zn22 Zn24 2.517(5) 79
Zn22 Zn24 2.517(5) 28
Zn22 Zn24 2.517(5) 51
Zn22 Zn23 2.547(4) .
Zn22 Zn23 2.547(4) 9
Zn22 Zn23 2.547(4) 5
Zn23 Zn26 0.68(3) 28
Zn23 Zn26 0.68(3) .
Zn23 Zn24 0.747(12) 56
Zn23 Zn24 0.747(12) 79
Zn23 Zn21 2.120(10) 84
Zn23 Zn21 2.120(10) 58
Zn23 Zn35 2.529(7) 79
Zn23 Zn35 2.529(7) 56
Zn23 Zn22 2.547(4) 28
Zn23 Zn21 2.722(7) 79
Zn23 Zn21 2.722(7) 51
Zn24 Zn23 0.747(12) 58
Zn24 Zn26 0.92(2) 35
Zn24 Zn26 0.92(2) 58
Zn24 Zn21 1.386(15) 79
Zn24 Zn24 1.39(2) 74
Zn24 Zn21 2.015(14) 84
Zn24 Zn21 2.015(14) 74
Zn24 Zn22 2.517(5) 28
Zn24 Zn22 2.517(5) 51
Zn24 Zn21 2.656(14) 5
Zn26 Zn24 0.92(2) 56
Zn26 Zn24 0.92(2) 79
Zn26 Zn26 1.21(6) 28
Zn26 Zn22 1.87(3) 28
Zn26 Zn21 2.071(15) 84
Zn26 Zn21 2.071(16) 58
Zn26 Zn15 2.45(3) 30
Zn26 Zn21 2.538(14) 79
Zn26 Zn21 2.538(14) 51
Zn26 Zn21 2.704(17) 56
Zn25 Zn21 2.580(4) 84
Zn25 Zn21 2.580(4) 74
Zn25 Zn15 2.6656(15) 9
Zn25 Zn15 2.6656(15) 5
Zn25 Zn13 2.709(4) 9
Zn25 Zn32 2.715(2) 74
Zn25 Zn34 2.758(2) 3_556
Zn25 Zn34 2.758(2) 4_556
Zn25 Zn24 2.796(8) 35
Zn25 Zn24 2.796(8) 56
Zn25 Zn35 2.8261(15) 35
Zn25 Zn35 2.8261(15) 56
